data_7716180
loop_
_publ_author_name
'Dinauer, Sabrina B.'
'Szlosek, Robert'
'Piesch, Martin'
'Bal&#xe1;zs, G&#xe1;bor'
'Reichl, Stephan'
'Prock, Lukas'
'Riesinger, Christoph'
'Walter, Marc D.'
'Scheer, Manfred'

_publ_section_title
;
 Homo- and heterobimetallic transition metal cluster derived from
 [Cp*Fe(&#x3b7;<sup>5</sup>-E<sub>5</sub>)] (E = P, As) - unprecedented
 structural motifs of the resulting polypnictogen ligands.
;
_journal_issue 24
_journal_name_full 'Dalton transactions (Cambridge, England : 2003)'
_journal_page_first 10201
_journal_page_last 10207
_journal_paper_doi 10.1039/d4dt01160k
_journal_volume 53
_journal_year 2024
_chemical_formula_moiety 'C44 H73 Ag Fe Ni2 P5, Al C36 F46 O3'
_chemical_formula_sum 'C80 H73 Ag Al F46 Fe Ni2 O3 P5'
_chemical_formula_weight 2419.35
_space_group_crystal_system triclinic
_space_group_IT_number 2
_space_group_name_Hall '-P 1'
_space_group_name_H-M_alt 'P -1'
_atom_sites_solution_hydrogens geom
_audit_creation_date 2023-10-17
_audit_creation_method
;
Olex2 1.3-alpha
(compiled 2020.11.12 svn.r5f609507 for OlexSys, GUI svn.r6408)
;
_audit_update_record
;
2024-05-18 deposited with the CCDC.	2024-05-27 downloaded from the CCDC.
;
_cell_angle_alpha 63.886(4)
_cell_angle_beta 79.623(4)
_cell_angle_gamma 72.650(4)
_cell_formula_units_Z 2
_cell_length_a 14.9140(6)
_cell_length_b 19.2206(9)
_cell_length_c 19.5632(9)
_cell_measurement_reflns_used 14969
_cell_measurement_temperature 122.98(10)
_cell_measurement_theta_max 73.8930
_cell_measurement_theta_min 3.5100
_cell_volume 4798.5(4)
_computing_cell_refinement 'CrysAlisPro 1.171.40.14a (Rigaku OD, 2018)'
_computing_data_collection 'CrysAlisPro 1.171.40.14a (Rigaku OD, 2018)'
_computing_data_reduction 'CrysAlisPro 1.171.40.14a (Rigaku OD, 2018)'
_computing_molecular_graphics 'Olex2 1.3-alpha (Dolomanov et al., 2009)'
_computing_publication_material 'Olex2 1.3-alpha (Dolomanov et al., 2009)'
_computing_structure_refinement 'SHELXL 2018/3 (Sheldrick, 2015)'
_computing_structure_solution 'SHELXT 2018/2 (Sheldrick, 2018)'
_diffrn_ambient_environment N~2~
_diffrn_ambient_temperature 122.98(10)
_diffrn_detector 'CCD plate'
_diffrn_detector_area_resol_mean 4.1818
_diffrn_detector_type TitanS2
_diffrn_measured_fraction_theta_full 0.989
_diffrn_measured_fraction_theta_max 0.946
_diffrn_measurement_details
;
List of Runs (angles in degrees, time in seconds):

  # Type    Start    End  Width  t~exp~   \w     \q     \k     \f   Frames
#--------------------------------------------------------------------------
  1  \w   -126.00 -37.00   1.00    5.00    --  -43.14 178.00 120.00   89
  2  \w     18.00 113.00   1.00    5.00    --   43.14  57.00 120.00   95
  3  \w    -27.00  69.00   1.00    5.00    --   43.14 -57.00 -30.00   96
  4  \w     80.00 178.00   1.00   20.00    --  104.50  30.00  30.00   98
  5  \w     30.00 127.00   1.00   20.00    --  104.50 -77.00-120.00   97
  6  \w     66.00 108.00   1.00   20.00    --  104.50-102.00  -9.00   42
  7  \w     65.00 178.00   1.00   20.00    --  104.50  15.00 -30.00  113
  8  \w     34.00  72.00   1.00   20.00    --  104.50 -45.00 150.00   38
  9  \w     35.00  91.00   1.00   20.00    --  104.50 -61.00   0.00   56
 10  \w     35.00  72.00   1.00   20.00    --  104.50 -45.00  30.00   37
 11  \w     45.00  70.00   1.00   20.00    --  104.50 -45.00   0.00   25
 12  \w     30.00  57.00   1.00   20.00    --  104.50-102.00  -9.00   27
 13  \w     35.00 121.00   1.00   20.00    --  104.50-137.00 170.22   86
 14  \w     22.00 107.00   1.00   20.00    --  104.50 -96.00 168.13   85
;
_diffrn_measurement_device 'four-circle diffractometer'
_diffrn_measurement_device_type 'GV1000, TitanS2'
_diffrn_measurement_method '\w scans'
_diffrn_orient_matrix_type 'CrysAlisPro convention (1999,Acta A55,543-557)'
_diffrn_orient_matrix_UB_11 0.0135388000
_diffrn_orient_matrix_UB_12 -0.0317872000
_diffrn_orient_matrix_UB_13 -0.0619567000
_diffrn_orient_matrix_UB_21 0.0409557000
_diffrn_orient_matrix_UB_22 0.0707668000
_diffrn_orient_matrix_UB_23 -0.0564758000
_diffrn_orient_matrix_UB_31 0.0994442000
_diffrn_orient_matrix_UB_32 -0.0497110000
_diffrn_orient_matrix_UB_33 0.0262344000
_diffrn_radiation_monochromator mirror
_diffrn_radiation_probe x-ray
_diffrn_radiation_type 'Cu K\a'
_diffrn_radiation_wavelength 1.54184
_diffrn_reflns_av_R_equivalents 0.0225
_diffrn_reflns_av_unetI/netI 0.0364
_diffrn_reflns_Laue_measured_fraction_full 0.989
_diffrn_reflns_Laue_measured_fraction_max 0.946
_diffrn_reflns_limit_h_max 18
_diffrn_reflns_limit_h_min -13
_diffrn_reflns_limit_k_max 23
_diffrn_reflns_limit_k_min -23
_diffrn_reflns_limit_l_max 23
_diffrn_reflns_limit_l_min -21
_diffrn_reflns_number 31575
_diffrn_reflns_point_group_measured_fraction_full 0.989
_diffrn_reflns_point_group_measured_fraction_max 0.946
_diffrn_reflns_theta_full 67.684
_diffrn_reflns_theta_max 74.270
_diffrn_reflns_theta_min 2.643
_diffrn_source 'gradient vaccum rotating-anode X-ray tube'
_diffrn_source_type 'GV1000 (Cu) X-ray Source'
_exptl_absorpt_coefficient_mu 5.352
_exptl_absorpt_correction_T_max 0.785
_exptl_absorpt_correction_T_min 0.481
_exptl_absorpt_correction_type gaussian
_exptl_absorpt_process_details
;
CrysAlisPro 1.171.40.14a (Rigaku Oxford Diffraction, 2018)
Numerical absorption correction based on gaussian integration over
			a multifaceted crystal model
Empirical absorption correction using spherical harmonics,
 implemented in SCALE3 ABSPACK scaling algorithm.
;
_exptl_crystal_colour 'dark brown'
_exptl_crystal_colour_modifier dark
_exptl_crystal_colour_primary brown
_exptl_crystal_density_diffrn 1.674
_exptl_crystal_description block
_exptl_crystal_F_000 2416
_exptl_crystal_size_max 0.21
_exptl_crystal_size_mid 0.138
_exptl_crystal_size_min 0.121
_refine_diff_density_max 0.767
_refine_diff_density_min -0.508
_refine_diff_density_rms 0.055
_refine_ls_extinction_method none
_refine_ls_goodness_of_fit_ref 0.902
_refine_ls_hydrogen_treatment constr
_refine_ls_matrix_type full
_refine_ls_number_parameters 1275
_refine_ls_number_reflns 18494
_refine_ls_number_restraints 0
_refine_ls_restrained_S_all 0.902
_refine_ls_R_factor_all 0.0314
_refine_ls_R_factor_gt 0.0254
_refine_ls_shift/su_max 0.003
_refine_ls_shift/su_mean 0.000
_refine_ls_structure_factor_coef Fsqd
_refine_ls_weighting_details 'w=1/[\s^2^(Fo^2^)+(0.0349P)^2^] where P=(Fo^2^+2Fc^2^)/3'
_refine_ls_weighting_scheme calc
_refine_ls_wR_factor_gt 0.0583
_refine_ls_wR_factor_ref 0.0593
_reflns_Friedel_coverage 0.000
_reflns_number_gt 14896
_reflns_number_total 18494
_reflns_threshold_expression 'I > 2\s(I)'
_cod_data_source_file d4dt01160k2.cif
_cod_data_source_block ap_abs_gaus
_cod_depositor_comments 'Adding full bibliography for 7716174--7716180.cif.'
_cod_database_code 7716180
_shelx_shelxl_version_number 2018/3
_chemical_oxdiff_formula C83H75AgAlF47FeNi2O3P5
_shelx_space_group_comment
;
The symmetry employed for this shelxl refinement is uniquely defined
by the following loop, which should always be used as a source of
symmetry information in preference to the above space-group names.
They are only intended as comments.
;
_shelx_estimated_absorpt_t_max 0.564
_shelx_estimated_absorpt_t_min 0.399
_reflns_odcompleteness_completeness 99.01
_reflns_odcompleteness_iscentric 1
_reflns_odcompleteness_theta 66.97
_olex2_refinement_description
;
1.a Aromatic/amide H refined with riding coordinates:
 C22(H22), C3(H3), C5(H5), C20(H20)
1.b Idealised Me refined as rotating group:
 C12(H12A,H12B,H12C), C13(H13A,H13B,H13C), C24(H24A,H24B,H24C), C26(H26A,H26B,
 H26C), C33(H33A,H33B,H33C), C28(H28A,H28B,H28C), C15(H15A,H15B,H15C), C8(H8A,
 H8B,H8C), C34(H34A,H34B,H34C), C7(H7A,H7B,H7C), C11(H11A,H11B,H11C), C25(H25A,
 H25B,H25C), C41(H41A,H41B,H41C), C9(H9A,H9B,H9C), C42(H42A,H42B,H42C),
 C16(H16A,H16B,H16C), C32(H32A,H32B,H32C), C17(H17A,H17B,H17C), C29(H29A,H29B,
 H29C), C27(H27A,H27B,H27C), C43(H43A,H43B,H43C), C40(H40A,H40B,H40C), C44(H44A,
 H44B,H44C)
;
_smtbx_masks_void_probe_radius 1.2
_smtbx_masks_void_truncation_radius 1.2
_olex2_submission_special_instructions 'No special instructions were received'
_oxdiff_exptl_absorpt_empirical_details
;
Empirical correction (ABSPACK) includes:
- Absorption correction using spherical harmonics
- Frame scaling
;
_oxdiff_exptl_absorpt_empirical_full_max 1.722
_oxdiff_exptl_absorpt_empirical_full_min 0.754

loop_
_space_group_symop_operation_xyz
'x, y, z'
'-x, -y, -z'

loop_
_atom_site_label
_atom_site_type_symbol
_atom_site_fract_x
_atom_site_fract_y
_atom_site_fract_z
_atom_site_U_iso_or_equiv
_atom_site_adp_type
_atom_site_occupancy
_atom_site_site_symmetry_order
_atom_site_calc_flag
_atom_site_refinement_flags_posn
_atom_site_refinement_flags_adp
_atom_site_refinement_flags_occupancy
_atom_site_disorder_assembly
_atom_site_disorder_group
Ag01 Ag 0.51267(2) 0.04438(2) 0.91615(2) 0.01960(3) Uani 1 1 d . . . . .
Fe1 Fe 0.26284(2) -0.01609(2) 0.98535(2) 0.01900(6) Uani 1 1 d . . . . .
Ni2 Ni 0.19331(2) 0.08507(2) 1.11299(2) 0.01979(7) Uani 1 1 d . . . . .
Ni1 Ni 0.24592(2) 0.19937(2) 0.89885(2) 0.01833(7) Uani 1 1 d . . . . .
P2 P 0.32058(3) 0.01740(3) 1.06652(3) 0.01784(9) Uani 1 1 d . . . . .
P3 P 0.34582(3) 0.08045(3) 0.94680(3) 0.01726(9) Uani 1 1 d . . . . .
P4 P 0.17790(3) 0.10410(3) 0.91586(3) 0.02209(10) Uani 1 1 d . . . . .
P1 P 0.14202(3) 0.03726(3) 1.04586(3) 0.02352(10) Uani 1 1 d . . . . .
P5 P 0.13480(3) 0.17149(3) 0.99576(3) 0.02201(10) Uani 1 1 d . . . . .
Al1 Al 0.34622(4) 0.41179(3) 1.31183(3) 0.02022(11) Uani 1 1 d . . . . .
F1 F 0.45234(8) 0.34739(7) 1.32216(6) 0.0253(2) Uani 1 1 d . . . . .
F26 F 0.38407(9) 0.65266(7) 1.31827(7) 0.0289(3) Uani 1 1 d . . . . .
F25 F 0.38005(8) 0.59681(7) 1.24336(6) 0.0274(2) Uani 1 1 d . . . . .
F40 F 0.26666(8) 0.37887(7) 1.17928(7) 0.0289(3) Uani 1 1 d . . . . .
F17 F 0.39362(9) 0.56498(7) 1.46255(7) 0.0303(3) Uani 1 1 d . . . . .
F41 F 0.29427(9) 0.44636(8) 1.05739(7) 0.0322(3) Uani 1 1 d . . . . .
F11 F 0.24667(9) 0.33942(8) 1.49154(7) 0.0326(3) Uani 1 1 d . . . . .
F20 F 0.19396(9) 0.50075(8) 1.47103(7) 0.0328(3) Uani 1 1 d . . . . .
F9 F 0.11096(9) 0.45017(7) 1.39068(7) 0.0324(3) Uani 1 1 d . . . . .
F16 F 0.37225(8) 0.25195(7) 1.28882(7) 0.0300(3) Uani 1 1 d . . . . .
F24 F 0.19777(8) 0.58897(7) 1.29815(7) 0.0301(3) Uani 1 1 d . . . . .
F35 F 0.24860(10) 0.64108(8) 1.13090(7) 0.0378(3) Uani 1 1 d . . . . .
F33 F 0.42700(9) 0.58586(8) 1.09708(7) 0.0354(3) Uani 1 1 d . . . . .
F21 F 0.22601(10) 0.69182(7) 1.39818(8) 0.0371(3) Uani 1 1 d . . . . .
F46 F 0.51862(9) 0.47770(7) 1.20431(7) 0.0309(3) Uani 1 1 d . . . . .
F18 F 0.36762(10) 0.44728(7) 1.51266(6) 0.0333(3) Uani 1 1 d . . . . .
F23 F 0.22179(9) 0.70569(7) 1.26106(7) 0.0359(3) Uani 1 1 d . . . . .
F42 F 0.42061(9) 0.32648(8) 1.10568(8) 0.0354(3) Uani 1 1 d . . . . .
F31 F 0.46077(9) 0.34504(7) 1.46292(7) 0.0332(3) Uani 1 1 d . . . . .
F2 F 0.20150(9) 0.25268(8) 1.30956(7) 0.0338(3) Uani 1 1 d . . . . .
F32 F 0.39353(9) 0.55042(8) 1.01564(7) 0.0354(3) Uani 1 1 d . . . . .
F39 F 0.14957(9) 0.51627(8) 1.18725(7) 0.0358(3) Uani 1 1 d . . . . .
O2 O 0.33473(9) 0.46583(8) 1.36644(7) 0.0218(3) Uani 1 1 d . . . . .
F27 F 0.54573(9) 0.58651(8) 1.29101(8) 0.0369(3) Uani 1 1 d . . . . .
F19 F 0.22299(9) 0.56919(8) 1.52417(7) 0.0339(3) Uani 1 1 d . . . . .
F3 F 0.15457(10) 0.19466(8) 1.42806(8) 0.0395(3) Uani 1 1 d . . . . .
F34 F 0.28194(11) 0.68716(8) 1.00877(8) 0.0457(4) Uani 1 1 d . . . . .
F10 F 0.16182(10) 0.25240(8) 1.52615(7) 0.0391(3) Uani 1 1 d . . . . .
F22 F 0.10861(9) 0.64820(9) 1.39549(8) 0.0404(3) Uani 1 1 d . . . . .
O1 O 0.25834(10) 0.36005(8) 1.34179(8) 0.0229(3) Uani 1 1 d . . . . .
F4 F 0.07942(9) 0.38768(8) 1.28894(8) 0.0374(3) Uani 1 1 d . . . . .
O3 O 0.33343(9) 0.47709(8) 1.21562(7) 0.0228(3) Uani 1 1 d . . . . .
F8 F 0.05775(10) 0.39300(9) 1.50748(8) 0.0434(3) Uani 1 1 d . . . . .
F38 F 0.11908(9) 0.48818(10) 1.09920(9) 0.0458(4) Uani 1 1 d . . . . .
F36 F 0.19749(10) 0.59634(9) 0.99043(7) 0.0439(4) Uani 1 1 d . . . . .
F45 F 0.68604(9) 0.38082(10) 1.21828(9) 0.0482(4) Uani 1 1 d . . . . .
F37 F 0.10628(10) 0.64871(9) 1.06479(8) 0.0487(4) Uani 1 1 d . . . . .
F43 F 0.58716(10) 0.23081(9) 1.12455(9) 0.0458(4) Uani 1 1 d . . . . .
F7 F -0.04744(9) 0.41886(9) 1.38815(9) 0.0454(3) Uani 1 1 d . . . . .
F5 F 0.01220(10) 0.28890(10) 1.34537(9) 0.0473(4) Uani 1 1 d . . . . .
F28 F 0.72183(10) 0.50738(11) 1.29655(10) 0.0514(4) Uani 1 1 d . . . . .
F6 F -0.00741(10) 0.29793(9) 1.47556(9) 0.0468(4) Uani 1 1 d . . . . .
F12 F 0.32143(12) 0.18099(9) 1.55669(8) 0.0511(4) Uani 1 1 d . . . . .
F29 F 0.77321(10) 0.34714(11) 1.38157(11) 0.0588(5) Uani 1 1 d . . . . .
F15 F 0.53100(10) 0.14309(9) 1.31370(9) 0.0464(4) Uani 1 1 d . . . . .
F44 F 0.72420(10) 0.25407(11) 1.18056(11) 0.0588(5) Uani 1 1 d . . . . .
F30 F 0.63843(11) 0.26908(9) 1.46495(10) 0.0537(4) Uani 1 1 d . . . . .
F14 F 0.58821(12) 0.04935(10) 1.45851(11) 0.0659(5) Uani 1 1 d . . . . .
F13 F 0.47943(14) 0.07302(11) 1.57709(10) 0.0690(5) Uani 1 1 d . . . . .
C22 C 0.18005(13) 0.14955(12) 1.18225(11) 0.0229(4) Uani 1 1 d . . . . .
H22 H 0.202823 0.195968 1.165623 0.027 Uiso 1 1 calc R U . . .
C3 C 0.33598(14) 0.27529(11) 0.84027(11) 0.0211(4) Uani 1 1 d . . . . .
H3 H 0.400620 0.259102 0.850553 0.025 Uiso 1 1 calc R U . . .
C18 C 0.23323(14) 0.07014(12) 1.22108(11) 0.0232(4) Uani 1 1 d . . . . .
C21 C 0.08843(14) 0.15014(12) 1.17168(11) 0.0247(4) Uani 1 1 d . . . . .
C4 C 0.26404(14) 0.31556(11) 0.87653(11) 0.0220(4) Uani 1 1 d . . . . .
C5 C 0.17922(14) 0.32227(11) 0.84797(11) 0.0231(4) Uani 1 1 d . . . . .
H5 H 0.118081 0.343609 0.865290 0.028 Uiso 1 1 calc R U . . .
C74 C 0.27831(15) 0.44958(13) 1.12669(12) 0.0275(4) Uani 1 1 d . . . . .
C14 C 0.27578(15) 0.35065(13) 0.92965(12) 0.0280(4) Uani 1 1 d . . . . .
C76 C 0.48173(15) 0.34603(13) 1.13221(11) 0.0264(4) Uani 1 1 d . . . . .
C36 C 0.31068(15) -0.14412(12) 1.03548(12) 0.0263(4) Uani 1 1 d . . . . .
C2 C 0.29851(14) 0.26160(11) 0.78488(10) 0.0212(4) Uani 1 1 d . . . . .
C19 C 0.17114(15) 0.01756(12) 1.23437(11) 0.0259(4) Uani 1 1 d . . . . .
C75 C 0.45864(14) 0.41241(12) 1.14951(11) 0.0234(4) Uani 1 1 d . . . . .
C23 C 0.32563(14) 0.05788(12) 1.25392(11) 0.0257(4) Uani 1 1 d . . . . .
C12 C 0.46827(14) 0.21745(13) 0.74294(12) 0.0278(4) Uani 1 1 d . . . . .
H12A H 0.479072 0.267503 0.737615 0.042 Uiso 1 1 calc R U . . .
H12B H 0.509603 0.199590 0.705712 0.042 Uiso 1 1 calc R U . . .
H12C H 0.481935 0.176474 0.794579 0.042 Uiso 1 1 calc R U . . .
C20 C 0.08475(14) 0.06883(13) 1.20381(12) 0.0267(4) Uani 1 1 d . . . . .
H20 H 0.031235 0.051264 1.204637 0.032 Uiso 1 1 calc R U . . .
C63 C 0.49101(15) 0.47153(13) 1.37737(11) 0.0258(4) Uani 1 1 d . . . . .
C13 C 0.35400(15) 0.15170(12) 0.73549(12) 0.0274(4) Uani 1 1 d . . . . .
H13A H 0.373140 0.109642 0.785560 0.041 Uiso 1 1 calc R U . . .
H13B H 0.393719 0.137756 0.695418 0.041 Uiso 1 1 calc R U . . .
H13C H 0.288077 0.156801 0.729861 0.041 Uiso 1 1 calc R U . . .
C37 C 0.36064(14) -0.11186(12) 0.96465(12) 0.0244(4) Uani 1 1 d . . . . .
C24 C 0.29945(17) 0.05867(14) 1.33386(12) 0.0337(5) Uani 1 1 d . . . . .
H24A H 0.355934 0.055031 1.355477 0.050 Uiso 1 1 calc R U . . .
H24B H 0.273090 0.013004 1.367251 0.050 Uiso 1 1 calc R U . . .
H24C H 0.252766 0.108486 1.329460 0.050 Uiso 1 1 calc R U . . .
C69 C 0.36007(14) 0.47156(12) 1.14699(11) 0.0229(4) Uani 1 1 d . . . . .
C50 C 0.18944(16) 0.31434(13) 1.46643(12) 0.0299(4) Uani 1 1 d . . . . .
C35 C 0.21360(16) -0.12056(13) 1.02156(15) 0.0357(5) Uani 1 1 d . . . . .
C64 C 0.56308(16) 0.50852(14) 1.33651(12) 0.0302(5) Uani 1 1 d . . . . .
C80 C 0.53142(15) 0.42066(13) 1.17923(12) 0.0270(4) Uani 1 1 d . . . . .
C1 C 0.19765(14) 0.29264(11) 0.78948(11) 0.0230(4) Uani 1 1 d . . . . .
C46 C 0.16880(16) 0.26503(13) 1.37307(13) 0.0305(5) Uani 1 1 d . . . . .
C26 C 0.36997(15) 0.12826(14) 1.20452(13) 0.0316(5) Uani 1 1 d . . . . .
H26A H 0.330934 0.176702 1.210058 0.047 Uiso 1 1 calc R U . . .
H26B H 0.374123 0.136688 1.150979 0.047 Uiso 1 1 calc R U . . .
H26C H 0.433188 0.116351 1.220960 0.047 Uiso 1 1 calc R U . . .
C57 C 0.38363(14) 0.51073(12) 1.37564(11) 0.0215(4) Uani 1 1 d . . . . .
C45 C 0.24100(15) 0.29167(12) 1.39964(11) 0.0248(4) Uani 1 1 d . . . . .
C10 C 0.36503(14) 0.23124(12) 0.72868(11) 0.0249(4) Uani 1 1 d . . . . .
C77 C 0.57004(16) 0.29371(14) 1.14220(13) 0.0328(5) Uani 1 1 d . . . . .
C49 C 0.09628(16) 0.38080(14) 1.44452(13) 0.0327(5) Uani 1 1 d . . . . .
C33 C -0.07103(14) 0.20880(14) 1.11641(13) 0.0332(5) Uani 1 1 d . . . . .
H33A H -0.044121 0.199856 1.070549 0.050 Uiso 1 1 calc R U . . .
H33B H -0.124198 0.256159 1.102993 0.050 Uiso 1 1 calc R U . . .
H33C H -0.092860 0.162026 1.153913 0.050 Uiso 1 1 calc R U . . .
C31 C 0.00379(14) 0.22181(13) 1.15028(13) 0.0303(5) Uani 1 1 d . . . . .
C28 C 0.26189(17) -0.12125(13) 1.24251(13) 0.0346(5) Uani 1 1 d . . . . .
H28A H 0.245572 -0.110189 1.191766 0.052 Uiso 1 1 calc R U . . .
H28B H 0.270559 -0.178479 1.275057 0.052 Uiso 1 1 calc R U . . .
H28C H 0.320340 -0.105808 1.238136 0.052 Uiso 1 1 calc R U . . .
C30 C 0.18209(17) -0.07298(13) 1.27797(13) 0.0333(5) Uani 1 1 d . . . . .
C58 C 0.34817(15) 0.51848(12) 1.45324(11) 0.0253(4) Uani 1 1 d . . . . .
C51 C 0.33286(16) 0.22261(12) 1.42108(12) 0.0285(4) Uani 1 1 d . . . . .
C15 C 0.28639(17) 0.28782(14) 1.01098(12) 0.0329(5) Uani 1 1 d . . . . .
H15A H 0.230473 0.266390 1.028669 0.049 Uiso 1 1 calc R U . . .
H15B H 0.293341 0.312067 1.043915 0.049 Uiso 1 1 calc R U . . .
H15C H 0.342225 0.244404 1.012895 0.049 Uiso 1 1 calc R U . . .
C71 C 0.27022(17) 0.62115(13) 1.07114(12) 0.0341(5) Uani 1 1 d . . . . .
C70 C 0.36493(15) 0.55599(13) 1.08336(11) 0.0283(4) Uani 1 1 d . . . . .
C62 C 0.35144(15) 0.59679(12) 1.31253(11) 0.0240(4) Uani 1 1 d . . . . .
C56 C 0.39263(16) 0.20915(12) 1.36185(12) 0.0294(4) Uani 1 1 d . . . . .
C68 C 0.52120(16) 0.38902(13) 1.42081(12) 0.0291(4) Uani 1 1 d . . . . .
C6 C 0.11518(15) 0.30678(13) 0.74362(12) 0.0306(5) Uani 1 1 d . . . . .
C39 C 0.20402(17) -0.07431(14) 0.94233(17) 0.0401(6) Uani 1 1 d . . . . .
C73 C 0.18195(15) 0.51193(15) 1.12067(13) 0.0332(5) Uani 1 1 d . . . . .
C38 C 0.29513(17) -0.06913(12) 0.90675(13) 0.0317(5) Uani 1 1 d . . . . .
C61 C 0.24256(15) 0.62932(12) 1.31500(12) 0.0262(4) Uani 1 1 d . . . . .
C59 C 0.24114(15) 0.55362(13) 1.46121(11) 0.0263(4) Uani 1 1 d . . . . .
C55 C 0.47788(17) 0.15210(14) 1.37309(15) 0.0364(5) Uani 1 1 d . . . . .
C8 C 0.12507(16) 0.24769(15) 0.70868(14) 0.0358(5) Uani 1 1 d . . . . .
H8A H 0.179838 0.250258 0.672280 0.054 Uiso 1 1 calc R U . . .
H8B H 0.068245 0.261401 0.682216 0.054 Uiso 1 1 calc R U . . .
H8C H 0.133470 0.193426 0.749103 0.054 Uiso 1 1 calc R U . . .
C60 C 0.20268(15) 0.63208(13) 1.39286(12) 0.0296(4) Uani 1 1 d . . . . .
C78 C 0.63909(15) 0.30515(15) 1.17043(14) 0.0369(5) Uani 1 1 d . . . . .
C34 C 0.03105(16) 0.29925(13) 1.09543(15) 0.0380(5) Uani 1 1 d . . . . .
H34A H 0.078629 0.307605 1.117716 0.057 Uiso 1 1 calc R U . . .
H34B H -0.024717 0.344258 1.086347 0.057 Uiso 1 1 calc R U . . .
H34C H 0.056735 0.295619 1.047011 0.057 Uiso 1 1 calc R U . . .
C65 C 0.65680(16) 0.46788(16) 1.33779(14) 0.0374(5) Uani 1 1 d . . . . .
C7 C 0.02346(15) 0.30457(16) 0.79462(14) 0.0390(6) Uani 1 1 d . . . . .
H7A H 0.032328 0.253848 0.840046 0.058 Uiso 1 1 calc R U . . .
H7B H -0.027461 0.309350 0.766181 0.058 Uiso 1 1 calc R U . . .
H7C H 0.007193 0.349101 0.810072 0.058 Uiso 1 1 calc R U . . .
C79 C 0.62011(15) 0.36934(15) 1.18860(13) 0.0339(5) Uani 1 1 d . . . . .
C66 C 0.68262(16) 0.38717(17) 1.38064(15) 0.0414(6) Uani 1 1 d . . . . .
C11 C 0.34938(17) 0.29658(14) 0.64755(12) 0.0342(5) Uani 1 1 d . . . . .
H11A H 0.286118 0.304220 0.633637 0.051 Uiso 1 1 calc R U . . .
H11B H 0.396249 0.280444 0.611760 0.051 Uiso 1 1 calc R U . . .
H11C H 0.355774 0.346786 0.645425 0.051 Uiso 1 1 calc R U . . .
C25 C 0.40111(16) -0.01923(14) 1.26220(13) 0.0334(5) Uani 1 1 d . . . . .
H25A H 0.456961 -0.020349 1.282849 0.050 Uiso 1 1 calc R U . . .
H25B H 0.418081 -0.021091 1.212142 0.050 Uiso 1 1 calc R U . . .
H25C H 0.376546 -0.065544 1.296888 0.050 Uiso 1 1 calc R U . . .
C03E C 0.02607(16) 0.35611(15) 1.41640(14) 0.0361(5) Uani 1 1 d . . . . .
C52 C 0.36698(18) 0.17481(14) 1.49350(13) 0.0383(5) Uani 1 1 d . . . . .
C72 C 0.18794(17) 0.59551(15) 1.06072(13) 0.0367(5) Uani 1 1 d . . . . .
C41 C 0.3578(2) -0.20151(13) 1.10814(14) 0.0416(6) Uani 1 1 d . . . . .
H41A H 0.403525 -0.178953 1.116633 0.062 Uiso 1 1 calc R U . . .
H41B H 0.390338 -0.252292 1.104435 0.062 Uiso 1 1 calc R U . . .
H41C H 0.310441 -0.210792 1.150838 0.062 Uiso 1 1 calc R U . . .
C67 C 0.61463(18) 0.34792(14) 1.42236(14) 0.0385(6) Uani 1 1 d . . . . .
C9 C 0.10273(19) 0.39189(15) 0.68031(14) 0.0432(6) Uani 1 1 d . . . . .
H9A H 0.091250 0.430225 0.703204 0.065 Uiso 1 1 calc R U . . .
H9B H 0.049095 0.404311 0.650833 0.065 Uiso 1 1 calc R U . . .
H9C H 0.159898 0.395408 0.646526 0.065 Uiso 1 1 calc R U . . .
C42 C 0.46521(15) -0.12967(15) 0.95328(16) 0.0392(6) Uani 1 1 d . . . . .
H42A H 0.483479 -0.084885 0.909214 0.059 Uiso 1 1 calc R U . . .
H42B H 0.488570 -0.178433 0.944214 0.059 Uiso 1 1 calc R U . . .
H42C H 0.492318 -0.137414 0.998926 0.059 Uiso 1 1 calc R U . . .
C47 C 0.07108(16) 0.32497(14) 1.35477(14) 0.0340(5) Uani 1 1 d . . . . .
C16 C 0.1891(2) 0.41897(15) 0.92731(16) 0.0483(7) Uani 1 1 d . . . . .
H16A H 0.181245 0.459282 0.874708 0.072 Uiso 1 1 calc R U . . .
H16B H 0.197564 0.443506 0.959494 0.072 Uiso 1 1 calc R U . . .
H16C H 0.133042 0.397769 0.946241 0.072 Uiso 1 1 calc R U . . .
C32 C -0.03686(18) 0.22805(18) 1.22623(16) 0.0480(7) Uani 1 1 d . . . . .
H32A H -0.051684 0.177514 1.262459 0.072 Uiso 1 1 calc R U . . .
H32B H -0.094285 0.271509 1.217251 0.072 Uiso 1 1 calc R U . . .
H32C H 0.009561 0.239106 1.247236 0.072 Uiso 1 1 calc R U . . .
C17 C 0.3625(2) 0.3842(2) 0.90268(16) 0.0541(8) Uani 1 1 d . . . . .
H17A H 0.418927 0.340438 0.907647 0.081 Uiso 1 1 calc R U . . .
H17B H 0.366794 0.411261 0.933884 0.081 Uiso 1 1 calc R U . . .
H17C H 0.357621 0.422505 0.849164 0.081 Uiso 1 1 calc R U . . .
C54 C 0.50690(19) 0.10568(15) 1.44597(17) 0.0463(6) Uani 1 1 d . . . . .
C29 C 0.09189(19) -0.09491(15) 1.27584(16) 0.0458(6) Uani 1 1 d . . . . .
H29A H 0.039423 -0.069049 1.301632 0.069 Uiso 1 1 calc R U . . .
H29B H 0.100920 -0.153054 1.301817 0.069 Uiso 1 1 calc R U . . .
H29C H 0.077819 -0.076591 1.222722 0.069 Uiso 1 1 calc R U . . .
C27 C 0.1985(2) -0.10019(15) 1.36264(13) 0.0449(6) Uani 1 1 d . . . . .
H27A H 0.261289 -0.096510 1.366873 0.067 Uiso 1 1 calc R U . . .
H27B H 0.193867 -0.155658 1.391461 0.067 Uiso 1 1 calc R U . . .
H27C H 0.150881 -0.065663 1.383306 0.067 Uiso 1 1 calc R U . . .
C53 C 0.4517(2) 0.11752(16) 1.50556(15) 0.0480(7) Uani 1 1 d . . . . .
C43 C 0.3194(3) -0.03527(16) 0.82232(15) 0.0610(9) Uani 1 1 d . . . . .
H43A H 0.269840 0.012198 0.796609 0.092 Uiso 1 1 calc R U . . .
H43B H 0.324927 -0.075522 0.802865 0.092 Uiso 1 1 calc R U . . .
H43C H 0.379427 -0.020433 0.812485 0.092 Uiso 1 1 calc R U . . .
C40 C 0.1363(2) -0.14811(17) 1.0796(2) 0.0647(10) Uani 1 1 d . . . . .
H40A H 0.151114 -0.155770 1.129678 0.097 Uiso 1 1 calc R U . . .
H40B H 0.130734 -0.198783 1.082296 0.097 Uiso 1 1 calc R U . . .
H40C H 0.076689 -0.107712 1.064778 0.097 Uiso 1 1 calc R U . . .
C44 C 0.1140(2) -0.04044(19) 0.9021(3) 0.0809(13) Uani 1 1 d . . . . .
H44A H 0.062567 -0.022449 0.934199 0.121 Uiso 1 1 calc R U . . .
H44B H 0.099844 -0.081738 0.892275 0.121 Uiso 1 1 calc R U . . .
H44C H 0.120677 0.004977 0.853656 0.121 Uiso 1 1 calc R U . . .

loop_
_atom_site_aniso_label
_atom_site_aniso_U_11
_atom_site_aniso_U_22
_atom_site_aniso_U_33
_atom_site_aniso_U_23
_atom_site_aniso_U_13
_atom_site_aniso_U_12
Ag01 0.01693(6) 0.02106(7) 0.01790(6) -0.00686(5) -0.00148(5) -0.00222(5)
Fe1 0.01810(14) 0.01780(14) 0.02303(15) -0.00983(12) -0.00205(11) -0.00437(11)
Ni2 0.01984(15) 0.01940(16) 0.01903(16) -0.00884(13) 0.00042(12) -0.00277(12)
Ni1 0.02019(15) 0.01642(15) 0.01672(15) -0.00650(13) -0.00286(12) -0.00166(12)
P2 0.0172(2) 0.0178(2) 0.0174(2) -0.00734(18) -0.00077(16) -0.00273(17)
P3 0.0168(2) 0.0165(2) 0.0171(2) -0.00627(18) -0.00180(16) -0.00275(16)
P4 0.0233(2) 0.0213(2) 0.0234(2) -0.0099(2) -0.00637(18) -0.00384(18)
P1 0.0212(2) 0.0260(3) 0.0264(3) -0.0129(2) 0.00244(19) -0.00908(19)
P5 0.0203(2) 0.0212(2) 0.0215(2) -0.00922(19) -0.00096(18) -0.00050(18)
Al1 0.0262(3) 0.0185(3) 0.0171(3) -0.0085(2) -0.0027(2) -0.0043(2)
F1 0.0283(6) 0.0234(6) 0.0239(6) -0.0110(5) -0.0044(5) -0.0023(5)
F26 0.0407(7) 0.0217(6) 0.0282(6) -0.0116(5) 0.0027(5) -0.0139(5)
F25 0.0409(7) 0.0240(6) 0.0157(5) -0.0072(5) 0.0001(5) -0.0084(5)
F40 0.0325(6) 0.0303(6) 0.0268(6) -0.0124(5) -0.0049(5) -0.0090(5)
F17 0.0407(7) 0.0345(7) 0.0259(6) -0.0182(5) -0.0022(5) -0.0140(5)
F41 0.0385(7) 0.0401(7) 0.0231(6) -0.0206(6) -0.0081(5) -0.0012(5)
F11 0.0492(7) 0.0331(7) 0.0239(6) -0.0148(5) -0.0028(5) -0.0165(6)
F20 0.0423(7) 0.0351(7) 0.0284(6) -0.0161(6) 0.0063(5) -0.0199(6)
F9 0.0366(6) 0.0268(6) 0.0372(7) -0.0167(6) 0.0018(5) -0.0093(5)
F16 0.0362(6) 0.0290(6) 0.0259(6) -0.0139(5) -0.0064(5) -0.0026(5)
F24 0.0347(6) 0.0294(6) 0.0271(6) -0.0116(5) -0.0076(5) -0.0059(5)
F35 0.0553(8) 0.0288(7) 0.0240(6) -0.0142(5) -0.0045(6) 0.0031(6)
F33 0.0468(7) 0.0282(7) 0.0301(7) -0.0084(5) -0.0010(6) -0.0141(6)
F21 0.0527(8) 0.0247(6) 0.0365(7) -0.0178(6) 0.0049(6) -0.0094(6)
F46 0.0355(6) 0.0339(7) 0.0316(6) -0.0191(6) -0.0011(5) -0.0119(5)
F18 0.0533(8) 0.0258(6) 0.0147(5) -0.0041(5) -0.0045(5) -0.0062(6)
F23 0.0476(7) 0.0214(6) 0.0279(6) -0.0040(5) -0.0049(6) -0.0013(5)
F42 0.0359(7) 0.0363(7) 0.0454(8) -0.0281(6) -0.0088(6) -0.0033(5)
F31 0.0471(7) 0.0231(6) 0.0237(6) -0.0047(5) -0.0083(5) -0.0049(5)
F2 0.0388(7) 0.0383(7) 0.0372(7) -0.0268(6) -0.0027(5) -0.0096(5)
F32 0.0469(7) 0.0354(7) 0.0182(6) -0.0115(5) 0.0028(5) -0.0040(6)
F39 0.0315(6) 0.0425(8) 0.0271(6) -0.0158(6) 0.0000(5) 0.0009(5)
O2 0.0308(7) 0.0196(7) 0.0183(6) -0.0094(5) -0.0015(5) -0.0083(5)
F27 0.0393(7) 0.0344(7) 0.0377(7) -0.0142(6) 0.0074(6) -0.0167(6)
F19 0.0453(7) 0.0413(7) 0.0237(6) -0.0215(6) 0.0052(5) -0.0141(6)
F3 0.0528(8) 0.0288(7) 0.0438(8) -0.0156(6) 0.0018(6) -0.0212(6)
F34 0.0665(9) 0.0282(7) 0.0244(7) -0.0017(6) -0.0041(6) 0.0000(6)
F10 0.0598(8) 0.0344(7) 0.0234(6) -0.0081(6) 0.0070(6) -0.0235(6)
F22 0.0316(7) 0.0479(8) 0.0378(7) -0.0199(7) 0.0016(6) -0.0031(6)
O1 0.0302(7) 0.0191(7) 0.0205(7) -0.0082(5) -0.0025(5) -0.0067(5)
F4 0.0357(7) 0.0424(8) 0.0338(7) -0.0174(6) -0.0066(5) -0.0039(6)
O3 0.0304(7) 0.0227(7) 0.0162(6) -0.0109(6) -0.0019(5) -0.0029(5)
F8 0.0517(8) 0.0523(9) 0.0406(8) -0.0334(7) 0.0159(6) -0.0211(7)
F38 0.0328(7) 0.0598(10) 0.0490(9) -0.0263(8) -0.0155(6) -0.0038(6)
F36 0.0511(8) 0.0492(9) 0.0236(6) -0.0167(6) -0.0149(6) 0.0087(7)
F45 0.0264(6) 0.0730(11) 0.0605(10) -0.0408(9) -0.0033(6) -0.0122(7)
F37 0.0455(8) 0.0466(9) 0.0360(8) -0.0163(7) -0.0114(6) 0.0179(7)
F43 0.0466(8) 0.0384(8) 0.0589(9) -0.0348(7) -0.0025(7) 0.0033(6)
F7 0.0326(7) 0.0478(9) 0.0634(10) -0.0334(8) 0.0018(6) -0.0070(6)
F5 0.0395(7) 0.0597(10) 0.0665(10) -0.0432(9) -0.0018(7) -0.0191(7)
F28 0.0343(7) 0.0718(11) 0.0620(10) -0.0395(9) 0.0093(7) -0.0206(7)
F6 0.0499(8) 0.0507(9) 0.0499(9) -0.0265(7) 0.0175(7) -0.0296(7)
F12 0.0752(10) 0.0459(9) 0.0233(7) -0.0083(6) -0.0107(7) -0.0071(8)
F29 0.0330(7) 0.0722(12) 0.0765(12) -0.0449(10) -0.0153(7) 0.0091(7)
F15 0.0418(7) 0.0438(8) 0.0523(9) -0.0268(7) -0.0080(7) 0.0052(6)
F44 0.0275(7) 0.0724(12) 0.0768(12) -0.0458(10) -0.0048(7) 0.0121(7)
F30 0.0564(9) 0.0352(8) 0.0569(10) -0.0140(7) -0.0233(8) 0.0103(7)
F14 0.0582(10) 0.0459(10) 0.0728(12) -0.0159(9) -0.0298(9) 0.0178(8)
F13 0.0863(13) 0.0541(11) 0.0416(9) -0.0013(8) -0.0335(9) 0.0063(9)
C22 0.0246(9) 0.0249(10) 0.0192(9) -0.0121(8) 0.0001(7) -0.0021(8)
C3 0.0266(9) 0.0166(9) 0.0176(9) -0.0040(7) -0.0016(7) -0.0063(7)
C18 0.0274(10) 0.0232(10) 0.0173(9) -0.0106(8) 0.0006(7) -0.0015(8)
C21 0.0231(9) 0.0285(10) 0.0235(10) -0.0157(9) 0.0022(7) -0.0020(8)
C4 0.0328(10) 0.0146(9) 0.0166(9) -0.0040(7) -0.0017(7) -0.0066(7)
C5 0.0277(10) 0.0157(9) 0.0215(9) -0.0065(8) -0.0038(8) 0.0003(7)
C74 0.0323(11) 0.0314(11) 0.0209(10) -0.0138(9) -0.0050(8) -0.0040(9)
C14 0.0387(11) 0.0252(10) 0.0222(10) -0.0110(8) -0.0031(8) -0.0083(9)
C76 0.0304(10) 0.0283(11) 0.0227(10) -0.0126(9) -0.0009(8) -0.0073(8)
C36 0.0306(10) 0.0171(9) 0.0303(11) -0.0110(8) 0.0014(8) -0.0045(8)
C2 0.0297(10) 0.0157(9) 0.0139(8) -0.0021(7) -0.0028(7) -0.0048(7)
C19 0.0339(10) 0.0248(10) 0.0172(9) -0.0095(8) 0.0054(8) -0.0073(8)
C75 0.0261(10) 0.0249(10) 0.0183(9) -0.0094(8) 0.0003(7) -0.0053(8)
C23 0.0278(10) 0.0263(10) 0.0219(10) -0.0129(8) -0.0043(8) 0.0014(8)
C12 0.0311(10) 0.0249(10) 0.0232(10) -0.0091(8) 0.0044(8) -0.0060(8)
C20 0.0253(10) 0.0311(11) 0.0244(10) -0.0149(9) 0.0072(8) -0.0076(8)
C63 0.0325(11) 0.0278(10) 0.0208(10) -0.0126(8) -0.0062(8) -0.0058(8)
C13 0.0359(11) 0.0242(10) 0.0210(10) -0.0110(8) -0.0016(8) -0.0034(8)
C37 0.0306(10) 0.0193(9) 0.0289(10) -0.0160(8) -0.0003(8) -0.0053(8)
C24 0.0441(12) 0.0320(12) 0.0240(11) -0.0150(9) -0.0048(9) -0.0013(10)
C69 0.0285(10) 0.0234(10) 0.0180(9) -0.0112(8) -0.0019(7) -0.0035(8)
C50 0.0448(12) 0.0269(11) 0.0226(10) -0.0095(9) 0.0009(9) -0.0181(9)
C35 0.0322(11) 0.0208(10) 0.0602(16) -0.0223(11) 0.0083(10) -0.0126(9)
C64 0.0352(11) 0.0359(12) 0.0270(11) -0.0178(10) -0.0025(9) -0.0112(9)
C80 0.0311(10) 0.0310(11) 0.0221(10) -0.0134(9) 0.0032(8) -0.0107(9)
C1 0.0303(10) 0.0172(9) 0.0174(9) -0.0040(7) -0.0078(8) -0.0015(7)
C46 0.0401(12) 0.0280(11) 0.0301(11) -0.0159(9) 0.0013(9) -0.0134(9)
C26 0.0266(10) 0.0395(12) 0.0295(11) -0.0149(10) -0.0048(8) -0.0065(9)
C57 0.0298(10) 0.0200(9) 0.0169(9) -0.0088(8) -0.0017(7) -0.0073(8)
C45 0.0350(11) 0.0212(10) 0.0205(9) -0.0089(8) -0.0022(8) -0.0092(8)
C10 0.0310(10) 0.0218(10) 0.0181(9) -0.0074(8) -0.0005(8) -0.0029(8)
C77 0.0345(11) 0.0312(12) 0.0340(12) -0.0196(10) 0.0036(9) -0.0034(9)
C49 0.0392(12) 0.0343(12) 0.0325(12) -0.0205(10) 0.0086(9) -0.0155(10)
C33 0.0228(10) 0.0377(12) 0.0377(12) -0.0188(10) -0.0012(9) -0.0009(9)
C31 0.0247(10) 0.0322(11) 0.0352(12) -0.0193(10) -0.0026(8) 0.0002(8)
C28 0.0506(13) 0.0214(10) 0.0282(11) -0.0101(9) 0.0040(10) -0.0079(9)
C30 0.0451(13) 0.0236(11) 0.0265(11) -0.0088(9) 0.0069(9) -0.0096(9)
C58 0.0396(11) 0.0218(10) 0.0179(9) -0.0089(8) -0.0037(8) -0.0102(8)
C51 0.0398(11) 0.0205(10) 0.0274(11) -0.0091(8) -0.0070(9) -0.0086(8)
C15 0.0462(13) 0.0314(11) 0.0246(11) -0.0105(9) -0.0077(9) -0.0128(10)
C71 0.0511(13) 0.0259(11) 0.0145(9) -0.0048(8) -0.0021(9) 0.0001(10)
C70 0.0375(11) 0.0279(11) 0.0179(9) -0.0105(8) 0.0003(8) -0.0055(9)
C62 0.0361(11) 0.0200(9) 0.0173(9) -0.0080(8) -0.0005(8) -0.0089(8)
C56 0.0403(12) 0.0198(10) 0.0285(11) -0.0074(9) -0.0098(9) -0.0072(9)
C68 0.0374(11) 0.0292(11) 0.0226(10) -0.0113(9) -0.0088(8) -0.0059(9)
C6 0.0312(11) 0.0300(11) 0.0265(11) -0.0108(9) -0.0119(9) 0.0029(9)
C39 0.0357(12) 0.0279(12) 0.0697(18) -0.0275(12) -0.0215(12) -0.0035(9)
C73 0.0308(11) 0.0423(13) 0.0282(11) -0.0193(10) -0.0052(9) -0.0017(9)
C38 0.0513(13) 0.0207(10) 0.0297(11) -0.0137(9) -0.0085(10) -0.0095(9)
C61 0.0354(11) 0.0182(9) 0.0220(10) -0.0065(8) -0.0032(8) -0.0043(8)
C59 0.0397(11) 0.0274(10) 0.0180(9) -0.0134(8) 0.0043(8) -0.0139(9)
C55 0.0398(12) 0.0275(11) 0.0431(13) -0.0154(10) -0.0101(10) -0.0042(9)
C8 0.0365(12) 0.0423(13) 0.0333(12) -0.0195(11) -0.0130(9) -0.0038(10)
C60 0.0348(11) 0.0286(11) 0.0274(11) -0.0141(9) 0.0000(9) -0.0077(9)
C78 0.0230(10) 0.0441(14) 0.0409(13) -0.0221(11) 0.0027(9) 0.0000(9)
C34 0.0317(11) 0.0271(12) 0.0530(15) -0.0179(11) -0.0112(10) 0.0032(9)
C65 0.0336(12) 0.0527(15) 0.0393(13) -0.0290(12) -0.0022(10) -0.0132(11)
C7 0.0267(11) 0.0480(14) 0.0401(13) -0.0196(12) -0.0138(10) 0.0030(10)
C79 0.0245(10) 0.0491(14) 0.0317(12) -0.0206(11) 0.0019(8) -0.0101(9)
C66 0.0311(12) 0.0568(16) 0.0457(14) -0.0332(13) -0.0107(10) 0.0003(11)
C11 0.0468(13) 0.0301(11) 0.0184(10) -0.0066(9) -0.0001(9) -0.0057(10)
C25 0.0340(11) 0.0355(12) 0.0305(11) -0.0199(10) -0.0094(9) 0.0060(9)
C03E 0.0345(12) 0.0385(13) 0.0437(13) -0.0249(11) 0.0080(10) -0.0141(10)
C52 0.0544(14) 0.0297(12) 0.0282(12) -0.0068(10) -0.0101(10) -0.0101(10)
C72 0.0387(12) 0.0400(13) 0.0222(11) -0.0141(10) -0.0073(9) 0.0086(10)
C41 0.0677(16) 0.0195(10) 0.0309(12) -0.0095(9) -0.0039(11) -0.0023(10)
C67 0.0473(14) 0.0323(12) 0.0361(13) -0.0172(10) -0.0185(11) 0.0043(10)
C9 0.0502(14) 0.0331(13) 0.0337(13) -0.0061(10) -0.0220(11) 0.0066(11)
C42 0.0312(11) 0.0386(13) 0.0619(16) -0.0366(13) 0.0109(11) -0.0112(10)
C47 0.0354(12) 0.0382(13) 0.0387(13) -0.0222(11) -0.0019(9) -0.0136(10)
C16 0.0710(18) 0.0348(13) 0.0440(15) -0.0270(12) -0.0216(13) 0.0078(12)
C32 0.0387(13) 0.0593(17) 0.0501(15) -0.0406(14) -0.0031(11) 0.0110(12)
C17 0.0764(19) 0.071(2) 0.0450(15) -0.0387(15) 0.0199(14) -0.0502(16)
C54 0.0487(15) 0.0305(13) 0.0520(16) -0.0112(12) -0.0211(12) 0.0024(11)
C29 0.0513(15) 0.0317(13) 0.0497(15) -0.0133(12) 0.0138(12) -0.0188(11)
C27 0.0725(17) 0.0275(12) 0.0234(11) -0.0056(10) 0.0091(11) -0.0112(11)
C53 0.0647(17) 0.0319(13) 0.0364(14) -0.0029(11) -0.0247(13) -0.0015(12)
C43 0.131(3) 0.0280(13) 0.0276(13) -0.0147(11) -0.0118(15) -0.0154(15)
C40 0.0450(15) 0.0392(15) 0.114(3) -0.0428(18) 0.0393(17) -0.0240(12)
C44 0.0633(19) 0.0440(17) 0.158(4) -0.051(2) -0.068(2) 0.0053(14)

loop_
_atom_type_symbol
_atom_type_description
_atom_type_scat_dispersion_real
_atom_type_scat_dispersion_imag
_atom_type_scat_source
C C 0.0181 0.0091 'International Tables Vol C Tables 4.2.6.8 and 6.1.1.4'
H H 0.0000 0.0000 'International Tables Vol C Tables 4.2.6.8 and 6.1.1.4'
Ag Ag 0.1306 4.2820 'International Tables Vol C Tables 4.2.6.8 and 6.1.1.4'
Al Al 0.2130 0.2455 'International Tables Vol C Tables 4.2.6.8 and 6.1.1.4'
F F 0.0727 0.0534 'International Tables Vol C Tables 4.2.6.8 and 6.1.1.4'
Fe Fe -1.1336 3.1974 'International Tables Vol C Tables 4.2.6.8 and 6.1.1.4'
Ni Ni -3.0029 0.5091 'International Tables Vol C Tables 4.2.6.8 and 6.1.1.4'
O O 0.0492 0.0322 'International Tables Vol C Tables 4.2.6.8 and 6.1.1.4'
P P 0.2955 0.4335 'International Tables Vol C Tables 4.2.6.8 and 6.1.1.4'

loop_
_exptl_crystal_face_index_h
_exptl_crystal_face_index_k
_exptl_crystal_face_index_l
_exptl_crystal_face_perp_dist
-8 3 -1 0.0680
8 -3 1 0.0680
1 4 13 0.0929
7 0 8 0.0860
-7 5 4 0.0835
0 -5 -13 0.0983
2 11 -1 0.0690
-2 -11 1 0.0690
10 3 3 0.0619
-10 -3 -3 0.0619
5 12 8 0.1016
-1 -12 -6 0.0856
2 8 -6 0.0541
9 1 1 0.0488
0 10 11 0.0980
2 -1 10 0.0835

loop_
_geom_angle_atom_site_label_1
_geom_angle_atom_site_label_2
_geom_angle_atom_site_label_3
_geom_angle
_geom_angle_site_symmetry_1
_geom_angle_site_symmetry_3
_geom_angle_publ_flag
P2 Ag01 Ag01 85.678(13) 2_657 2_657 ?
P3 Ag01 Ag01 74.214(13) . 2_657 ?
P3 Ag01 P2 159.873(17) . 2_657 ?
P3 Fe1 P2 54.800(18) . . ?
P4 Fe1 P2 98.46(2) . . ?
P4 Fe1 P3 68.357(19) . . ?
P1 Fe1 P2 71.572(19) . . ?
P1 Fe1 P3 97.90(2) . . ?
P1 Fe1 P4 63.65(2) . . ?
C36 Fe1 P2 101.48(6) . . ?
C36 Fe1 P3 130.10(6) . . ?
C36 Fe1 P4 158.80(6) . . ?
C36 Fe1 P1 116.42(6) . . ?
C37 Fe1 P2 111.50(6) . . ?
C37 Fe1 P3 103.95(6) . . ?
C37 Fe1 P4 136.67(6) . . ?
C37 Fe1 P1 154.83(6) . . ?
C37 Fe1 C36 38.72(8) . . ?
C35 Fe1 P2 123.98(8) . . ?
C35 Fe1 P3 168.55(6) . . ?
C35 Fe1 P4 121.81(7) . . ?
C35 Fe1 P1 91.90(6) . . ?
C35 Fe1 C36 38.86(9) . . ?
C35 Fe1 C37 65.25(8) . . ?
C39 Fe1 P2 163.11(8) . . ?
C39 Fe1 P3 141.70(8) . . ?
C39 Fe1 P4 93.58(7) . . ?
C39 Fe1 P1 103.78(7) . . ?
C39 Fe1 C36 65.44(9) . . ?
C39 Fe1 C37 65.67(8) . . ?
C39 Fe1 C35 39.15(11) . . ?
C39 Fe1 C38 39.45(10) . . ?
C38 Fe1 P2 146.73(7) . . ?
C38 Fe1 P3 108.79(7) . . ?
C38 Fe1 P4 100.84(6) . . ?
C38 Fe1 P1 141.61(7) . . ?
C38 Fe1 C36 65.39(8) . . ?
C38 Fe1 C37 39.12(8) . . ?
C38 Fe1 C35 65.70(9) . . ?
P2 Ni2 P5 94.95(2) . . ?
P1 Ni2 P2 72.54(2) . . ?
P1 Ni2 P5 60.85(2) . . ?
C22 Ni2 P2 131.52(5) . . ?
C22 Ni2 P1 155.93(5) . . ?
C22 Ni2 P5 109.93(5) . . ?
C22 Ni2 C18 38.23(7) . . ?
C22 Ni2 C21 38.02(8) . . ?
C22 Ni2 C19 64.84(8) . . ?
C22 Ni2 C20 63.35(8) . . ?
C18 Ni2 P2 105.19(5) . . ?
C18 Ni2 P1 149.51(6) . . ?
C18 Ni2 P5 147.60(6) . . ?
C18 Ni2 C21 64.58(7) . . ?
C21 Ni2 P2 169.17(6) . . ?
C21 Ni2 P1 117.98(6) . . ?
C21 Ni2 P5 92.83(6) . . ?
C19 Ni2 P2 110.14(6) . . ?
C19 Ni2 P1 111.13(6) . . ?
C19 Ni2 P5 150.41(6) . . ?
C19 Ni2 C18 39.84(8) . . ?
C19 Ni2 C21 64.80(8) . . ?
C20 Ni2 P2 142.47(6) . . ?
C20 Ni2 P1 98.27(6) . . ?
C20 Ni2 P5 112.50(6) . . ?
C20 Ni2 C18 64.42(8) . . ?
C20 Ni2 C21 38.14(8) . . ?
C20 Ni2 C19 38.09(8) . . ?
P3 Ni1 P4 69.92(2) . . ?
P3 Ni1 P5 95.42(2) . . ?
P4 Ni1 P5 62.72(2) . . ?
C3 Ni1 P3 102.46(5) . . ?
C3 Ni1 P4 153.37(6) . . ?
C3 Ni1 P5 143.76(6) . . ?
C3 Ni1 C4 38.35(7) . . ?
C3 Ni1 C5 64.55(8) . . ?
C3 Ni1 C2 40.08(7) . . ?
C3 Ni1 C1 65.90(7) . . ?
C4 Ni1 P3 128.81(6) . . ?
C4 Ni1 P4 160.81(6) . . ?
C4 Ni1 P5 106.91(5) . . ?
C4 Ni1 C1 66.06(7) . . ?
C5 Ni1 P3 166.68(6) . . ?
C5 Ni1 P4 122.93(6) . . ?
C5 Ni1 P5 94.19(6) . . ?
C5 Ni1 C4 38.80(8) . . ?
C5 Ni1 C2 65.45(7) . . ?
C5 Ni1 C1 39.31(7) . . ?
C2 Ni1 P3 107.00(5) . . ?
C2 Ni1 P4 116.02(6) . . ?
C2 Ni1 P5 155.68(5) . . ?
C2 Ni1 C4 66.12(7) . . ?
C2 Ni1 C1 39.13(7) . . ?
C1 Ni1 P3 140.12(5) . . ?
C1 Ni1 P4 102.90(6) . . ?
C1 Ni1 P5 116.57(6) . . ?
Ag01 P2 P1 160.11(2) 2_657 . ?
Fe1 P2 Ag01 112.04(2) . 2_657 ?
Fe1 P2 P1 52.269(16) . . ?
Ni2 P2 Ag01 142.03(2) . 2_657 ?
Ni2 P2 Fe1 105.30(2) . . ?
Ni2 P2 P1 53.458(17) . . ?
P3 P2 Ag01 91.69(2) . 2_657 ?
P3 P2 Fe1 62.312(19) . . ?
P3 P2 Ni2 112.02(2) . . ?
P3 P2 P1 90.26(2) . . ?
Ag01 P3 P4 149.00(2) . . ?
Fe1 P3 Ag01 118.16(2) . . ?
Fe1 P3 P4 53.986(17) . . ?
Ni1 P3 Ag01 128.11(2) . . ?
Ni1 P3 Fe1 108.11(2) . . ?
Ni1 P3 P4 55.183(17) . . ?
P2 P3 Ag01 108.40(2) . . ?
P2 P3 Fe1 62.888(19) . . ?
P2 P3 Ni1 112.81(2) . . ?
P2 P3 P4 94.19(2) . . ?
Fe1 P4 Ni1 111.43(2) . . ?
Fe1 P4 P3 57.657(17) . . ?
Fe1 P4 P1 58.166(19) . . ?
Fe1 P4 P5 105.30(2) . . ?
Ni1 P4 P3 54.896(17) . . ?
Ni1 P4 P1 108.98(2) . . ?
Ni1 P4 P5 59.518(19) . . ?
P1 P4 P3 88.70(2) . . ?
P1 P4 P5 58.91(2) . . ?
P5 P4 P3 85.47(2) . . ?
Fe1 P1 Ni2 109.69(2) . . ?
Fe1 P1 P2 56.159(17) . . ?
Fe1 P1 P4 58.186(19) . . ?
Fe1 P1 P5 106.66(3) . . ?
Ni2 P1 P2 53.997(16) . . ?
Ni2 P1 P4 110.42(3) . . ?
Ni2 P1 P5 60.93(2) . . ?
P4 P1 P2 86.85(2) . . ?
P5 P1 P2 84.93(2) . . ?
P5 P1 P4 60.59(2) . . ?
Ni2 P5 P4 108.15(2) . . ?
Ni1 P5 Ni2 114.50(2) . . ?
Ni1 P5 P4 57.759(19) . . ?
Ni1 P5 P1 108.84(2) . . ?
P1 P5 Ni2 58.22(2) . . ?
P1 P5 P4 60.50(2) . . ?
F1 Al1 O2 109.54(7) . . ?
F1 Al1 O1 110.01(7) . . ?
F1 Al1 O3 109.53(7) . . ?
O2 Al1 O3 110.02(7) . . ?
O1 Al1 O2 109.31(7) . . ?
O1 Al1 O3 108.42(7) . . ?
C57 O2 Al1 137.75(12) . . ?
C45 O1 Al1 138.10(13) . . ?
C69 O3 Al1 136.16(13) . . ?
Ni2 C22 H22 123.1 . . ?
C18 C22 Ni2 71.59(11) . . ?
C18 C22 H22 124.7 . . ?
C21 C22 Ni2 72.17(11) . . ?
C21 C22 H22 124.7 . . ?
C21 C22 C18 110.65(19) . . ?
Ni1 C3 H3 121.5 . . ?
C4 C3 Ni1 73.73(11) . . ?
C4 C3 H3 124.5 . . ?
C4 C3 C2 111.01(17) . . ?
C2 C3 Ni1 71.79(11) . . ?
C2 C3 H3 124.5 . . ?
C22 C18 Ni2 70.19(11) . . ?
C22 C18 C19 106.23(17) . . ?
C22 C18 C23 118.15(18) . . ?
C19 C18 Ni2 69.80(11) . . ?
C19 C18 C23 133.96(18) . . ?
C23 C18 Ni2 135.46(13) . . ?
C22 C21 Ni2 69.82(11) . . ?
C22 C21 C20 106.10(18) . . ?
C22 C21 C31 126.66(19) . . ?
C20 C21 Ni2 69.81(11) . . ?
C20 C21 C31 125.42(19) . . ?
C31 C21 Ni2 136.86(15) . . ?
C3 C4 Ni1 67.92(11) . . ?
C3 C4 C5 105.23(17) . . ?
C3 C4 C14 126.90(18) . . ?
C5 C4 Ni1 68.26(11) . . ?
C5 C4 C14 127.68(18) . . ?
C14 C4 Ni1 131.73(14) . . ?
Ni1 C5 H5 121.6 . . ?
C4 C5 Ni1 72.95(11) . . ?
C4 C5 H5 124.2 . . ?
C4 C5 C1 111.52(17) . . ?
C1 C5 Ni1 72.74(11) . . ?
C1 C5 H5 124.2 . . ?
F40 C74 F41 108.50(17) . . ?
F40 C74 C69 110.33(16) . . ?
F40 C74 C73 107.63(18) . . ?
F41 C74 C69 112.37(17) . . ?
F41 C74 C73 103.97(16) . . ?
C73 C74 C69 113.68(18) . . ?
C4 C14 C16 109.09(18) . . ?
C4 C14 C17 109.41(18) . . ?
C15 C14 C4 111.20(17) . . ?
C15 C14 C16 109.16(19) . . ?
C15 C14 C17 109.2(2) . . ?
C17 C14 C16 108.7(2) . . ?
F42 C76 C75 123.24(18) . . ?
F42 C76 C77 114.13(19) . . ?
C77 C76 C75 122.6(2) . . ?
C37 C36 Fe1 69.88(11) . . ?
C37 C36 C35 107.7(2) . . ?
C37 C36 C41 123.4(2) . . ?
C35 C36 Fe1 69.74(12) . . ?
C35 C36 C41 128.4(2) . . ?
C41 C36 Fe1 131.93(15) . . ?
C3 C2 Ni1 68.13(10) . . ?
C3 C2 C10 120.48(17) . . ?
C1 C2 Ni1 71.48(11) . . ?
C1 C2 C3 106.44(16) . . ?
C1 C2 C10 132.44(17) . . ?
C10 C2 Ni1 131.64(13) . . ?
C18 C19 Ni2 70.36(11) . . ?
C18 C19 C30 132.97(19) . . ?
C20 C19 Ni2 70.61(11) . . ?
C20 C19 C18 106.03(18) . . ?
C20 C19 C30 120.7(2) . . ?
C30 C19 Ni2 128.09(14) . . ?
C76 C75 C69 127.39(19) . . ?
C76 C75 C80 114.37(18) . . ?
C80 C75 C69 117.93(18) . . ?
C18 C23 C24 106.67(17) . . ?
C26 C23 C18 109.86(16) . . ?
C26 C23 C24 107.77(18) . . ?
C25 C23 C18 116.51(18) . . ?
C25 C23 C24 108.29(17) . . ?
C25 C23 C26 107.44(18) . . ?
H12A C12 H12B 109.5 . . ?
H12A C12 H12C 109.5 . . ?
H12B C12 H12C 109.5 . . ?
C10 C12 H12A 109.5 . . ?
C10 C12 H12B 109.5 . . ?
C10 C12 H12C 109.5 . . ?
Ni2 C20 H20 123.7 . . ?
C21 C20 Ni2 72.04(11) . . ?
C21 C20 H20 124.5 . . ?
C19 C20 Ni2 71.31(11) . . ?
C19 C20 C21 110.98(19) . . ?
C19 C20 H20 124.5 . . ?
C64 C63 C57 127.15(19) . . ?
C64 C63 C68 114.5(2) . . ?
C68 C63 C57 118.20(19) . . ?
H13A C13 H13B 109.5 . . ?
H13A C13 H13C 109.5 . . ?
H13B C13 H13C 109.5 . . ?
C10 C13 H13A 109.5 . . ?
C10 C13 H13B 109.5 . . ?
C10 C13 H13C 109.5 . . ?
C36 C37 Fe1 71.40(11) . . ?
C36 C37 C38 108.40(19) . . ?
C36 C37 C42 124.6(2) . . ?
C38 C37 Fe1 69.85(11) . . ?
C38 C37 C42 126.6(2) . . ?
C42 C37 Fe1 130.51(15) . . ?
C23 C24 H24A 109.5 . . ?
C23 C24 H24B 109.5 . . ?
C23 C24 H24C 109.5 . . ?
H24A C24 H24B 109.5 . . ?
H24A C24 H24C 109.5 . . ?
H24B C24 H24C 109.5 . . ?
O3 C69 C74 106.69(16) . . ?
O3 C69 C75 111.23(16) . . ?
O3 C69 C70 109.33(16) . . ?
C75 C69 C74 114.93(16) . . ?
C75 C69 C70 108.73(16) . . ?
C70 C69 C74 105.70(16) . . ?
F11 C50 F10 108.53(17) . . ?
F11 C50 C45 109.53(17) . . ?
F11 C50 C49 108.37(18) . . ?
F10 C50 C45 112.91(17) . . ?
F10 C50 C49 103.45(18) . . ?
C49 C50 C45 113.75(17) . . ?
C36 C35 Fe1 71.41(12) . . ?
C36 C35 C40 125.6(3) . . ?
C39 C35 Fe1 69.50(12) . . ?
C39 C35 C36 108.1(2) . . ?
C39 C35 C40 126.0(3) . . ?
C40 C35 Fe1 130.00(17) . . ?
F27 C64 C63 121.88(19) . . ?
F27 C64 C65 114.8(2) . . ?
C65 C64 C63 123.3(2) . . ?
F46 C80 C75 121.89(18) . . ?
F46 C80 C79 114.58(19) . . ?
C79 C80 C75 123.5(2) . . ?
C5 C1 Ni1 67.96(10) . . ?
C5 C1 C2 105.60(16) . . ?
C5 C1 C6 118.57(17) . . ?
C2 C1 Ni1 69.39(10) . . ?
C2 C1 C6 135.51(18) . . ?
C6 C1 Ni1 131.15(15) . . ?
F2 C46 F3 106.94(17) . . ?
F2 C46 C45 111.53(17) . . ?
F2 C46 C47 105.77(18) . . ?
F3 C46 C45 109.41(17) . . ?
F3 C46 C47 107.41(18) . . ?
C47 C46 C45 115.36(18) . . ?
C23 C26 H26A 109.5 . . ?
C23 C26 H26B 109.5 . . ?
C23 C26 H26C 109.5 . . ?
H26A C26 H26B 109.5 . . ?
H26A C26 H26C 109.5 . . ?
H26B C26 H26C 109.5 . . ?
O2 C57 C63 111.61(15) . . ?
O2 C57 C58 108.55(15) . . ?
O2 C57 C62 105.66(15) . . ?
C63 C57 C58 108.75(16) . . ?
C63 C57 C62 116.59(17) . . ?
C62 C57 C58 105.27(15) . . ?
O1 C45 C50 106.85(16) . . ?
O1 C45 C46 108.39(16) . . ?
O1 C45 C51 111.61(17) . . ?
C50 C45 C46 105.99(17) . . ?
C50 C45 C51 114.74(17) . . ?
C51 C45 C46 108.96(17) . . ?
C2 C10 C12 110.59(17) . . ?
C13 C10 C2 113.04(17) . . ?
C13 C10 C12 106.64(16) . . ?
C13 C10 C11 111.59(17) . . ?
C11 C10 C2 108.69(16) . . ?
C11 C10 C12 106.05(18) . . ?
F43 C77 C76 119.3(2) . . ?
F43 C77 C78 120.0(2) . . ?
C78 C77 C76 120.7(2) . . ?
F9 C49 F8 107.80(18) . . ?
F9 C49 C50 112.14(18) . . ?
F9 C49 C03E 108.62(19) . . ?
F8 C49 C50 107.70(19) . . ?
F8 C49 C03E 108.82(18) . . ?
C03E C49 C50 111.65(18) . . ?
H33A C33 H33B 109.5 . . ?
H33A C33 H33C 109.5 . . ?
H33B C33 H33C 109.5 . . ?
C31 C33 H33A 109.5 . . ?
C31 C33 H33B 109.5 . . ?
C31 C33 H33C 109.5 . . ?
C21 C31 C33 111.68(18) . . ?
C21 C31 C34 112.33(18) . . ?
C21 C31 C32 104.85(18) . . ?
C33 C31 C34 109.82(19) . . ?
C33 C31 C32 108.79(19) . . ?
C34 C31 C32 109.2(2) . . ?
H28A C28 H28B 109.5 . . ?
H28A C28 H28C 109.5 . . ?
H28B C28 H28C 109.5 . . ?
C30 C28 H28A 109.5 . . ?
C30 C28 H28B 109.5 . . ?
C30 C28 H28C 109.5 . . ?
C19 C30 C28 112.38(18) . . ?
C19 C30 C29 110.37(19) . . ?
C19 C30 C27 110.54(19) . . ?
C28 C30 C27 110.13(19) . . ?
C29 C30 C28 106.0(2) . . ?
C29 C30 C27 107.2(2) . . ?
F17 C58 C57 109.67(16) . . ?
F17 C58 C59 108.25(16) . . ?
F18 C58 F17 106.47(16) . . ?
F18 C58 C57 111.37(16) . . ?
F18 C58 C59 106.01(17) . . ?
C59 C58 C57 114.69(16) . . ?
C56 C51 C45 118.09(18) . . ?
C52 C51 C45 127.4(2) . . ?
C52 C51 C56 114.4(2) . . ?
C14 C15 H15A 109.5 . . ?
C14 C15 H15B 109.5 . . ?
C14 C15 H15C 109.5 . . ?
H15A C15 H15B 109.5 . . ?
H15A C15 H15C 109.5 . . ?
H15B C15 H15C 109.5 . . ?
F35 C71 F34 107.48(18) . . ?
F35 C71 C70 109.41(17) . . ?
F35 C71 C72 108.76(19) . . ?
F34 C71 C70 108.35(19) . . ?
F34 C71 C72 108.88(18) . . ?
C72 C71 C70 113.78(19) . . ?
F33 C70 F32 106.80(17) . . ?
F33 C70 C69 112.35(16) . . ?
F33 C70 C71 105.81(18) . . ?
F32 C70 C69 109.52(17) . . ?
F32 C70 C71 106.94(16) . . ?
C71 C70 C69 114.96(18) . . ?
F26 C62 C57 114.30(16) . . ?
F26 C62 C61 104.19(15) . . ?
F25 C62 F26 107.78(16) . . ?
F25 C62 C57 109.91(15) . . ?
F25 C62 C61 108.15(16) . . ?
C61 C62 C57 112.16(16) . . ?
F16 C56 C51 122.03(19) . . ?
F16 C56 C55 114.3(2) . . ?
C55 C56 C51 123.7(2) . . ?
F31 C68 C63 121.79(19) . . ?
F31 C68 C67 115.7(2) . . ?
C67 C68 C63 122.5(2) . . ?
C8 C6 C1 116.42(17) . . ?
C8 C6 C7 106.4(2) . . ?
C8 C6 C9 109.62(19) . . ?
C7 C6 C1 110.11(17) . . ?
C9 C6 C1 106.66(19) . . ?
C9 C6 C7 107.26(19) . . ?
C35 C39 Fe1 71.35(13) . . ?
C35 C39 C38 108.17(19) . . ?
C35 C39 C44 126.0(3) . . ?
C38 C39 Fe1 70.69(12) . . ?
C38 C39 C44 125.8(3) . . ?
C44 C39 Fe1 126.23(17) . . ?
F39 C73 F38 107.75(18) . . ?
F39 C73 C74 112.28(17) . . ?
F39 C73 C72 108.95(19) . . ?
F38 C73 C74 107.73(18) . . ?
F38 C73 C72 108.42(18) . . ?
C72 C73 C74 111.56(19) . . ?
C37 C38 Fe1 71.03(11) . . ?
C37 C38 C39 107.6(2) . . ?
C37 C38 C43 125.7(2) . . ?
C39 C38 Fe1 69.87(13) . . ?
C39 C38 C43 126.1(2) . . ?
C43 C38 Fe1 131.19(16) . . ?
F24 C61 F23 106.45(16) . . ?
F24 C61 C62 113.28(16) . . ?
F24 C61 C60 109.69(17) . . ?
F23 C61 C62 107.83(17) . . ?
F23 C61 C60 107.19(16) . . ?
C60 C61 C62 112.05(17) . . ?
F20 C59 F19 107.73(16) . . ?
F20 C59 C58 110.52(17) . . ?
F20 C59 C60 108.57(17) . . ?
F19 C59 C58 108.21(17) . . ?
F19 C59 C60 107.67(17) . . ?
C60 C59 C58 113.94(17) . . ?
F15 C55 C56 120.1(2) . . ?
F15 C55 C54 120.6(2) . . ?
C54 C55 C56 119.2(2) . . ?
C6 C8 H8A 109.5 . . ?
C6 C8 H8B 109.5 . . ?
C6 C8 H8C 109.5 . . ?
H8A C8 H8B 109.5 . . ?
H8A C8 H8C 109.5 . . ?
H8B C8 H8C 109.5 . . ?
F21 C60 C61 108.79(17) . . ?
F21 C60 C59 108.33(17) . . ?
F22 C60 F21 108.06(17) . . ?
F22 C60 C61 108.83(18) . . ?
F22 C60 C59 109.91(18) . . ?
C59 C60 C61 112.81(17) . . ?
F44 C78 C77 120.5(2) . . ?
F44 C78 C79 120.4(2) . . ?
C77 C78 C79 119.1(2) . . ?
C31 C34 H34A 109.5 . . ?
C31 C34 H34B 109.5 . . ?
C31 C34 H34C 109.5 . . ?
H34A C34 H34B 109.5 . . ?
H34A C34 H34C 109.5 . . ?
H34B C34 H34C 109.5 . . ?
F28 C65 C64 119.9(2) . . ?
F28 C65 C66 120.2(2) . . ?
C66 C65 C64 119.9(2) . . ?
C6 C7 H7A 109.5 . . ?
C6 C7 H7B 109.5 . . ?
C6 C7 H7C 109.5 . . ?
H7A C7 H7B 109.5 . . ?
H7A C7 H7C 109.5 . . ?
H7B C7 H7C 109.5 . . ?
F45 C79 C80 119.9(2) . . ?
F45 C79 C78 120.3(2) . . ?
C78 C79 C80 119.7(2) . . ?
F29 C66 C65 120.3(3) . . ?
F29 C66 C67 120.5(2) . . ?
C65 C66 C67 119.2(2) . . ?
C10 C11 H11A 109.5 . . ?
C10 C11 H11B 109.5 . . ?
C10 C11 H11C 109.5 . . ?
H11A C11 H11B 109.5 . . ?
H11A C11 H11C 109.5 . . ?
H11B C11 H11C 109.5 . . ?
C23 C25 H25A 109.5 . . ?
C23 C25 H25B 109.5 . . ?
C23 C25 H25C 109.5 . . ?
H25A C25 H25B 109.5 . . ?
H25A C25 H25C 109.5 . . ?
H25B C25 H25C 109.5 . . ?
F7 C03E F6 107.56(18) . . ?
F7 C03E C49 109.67(19) . . ?
F7 C03E C47 109.1(2) . . ?
F6 C03E C49 109.6(2) . . ?
F6 C03E C47 108.49(19) . . ?
C49 C03E C47 112.23(18) . . ?
F12 C52 C51 123.0(2) . . ?
F12 C52 C53 114.4(2) . . ?
C53 C52 C51 122.5(2) . . ?
F36 C72 F37 107.32(17) . . ?
F36 C72 C71 108.9(2) . . ?
F36 C72 C73 109.4(2) . . ?
F37 C72 C71 109.7(2) . . ?
F37 C72 C73 108.9(2) . . ?
C71 C72 C73 112.53(18) . . ?
C36 C41 H41A 109.5 . . ?
C36 C41 H41B 109.5 . . ?
C36 C41 H41C 109.5 . . ?
H41A C41 H41B 109.5 . . ?
H41A C41 H41C 109.5 . . ?
H41B C41 H41C 109.5 . . ?
F30 C67 C68 119.3(2) . . ?
F30 C67 C66 120.1(2) . . ?
C66 C67 C68 120.5(2) . . ?
C6 C9 H9A 109.5 . . ?
C6 C9 H9B 109.5 . . ?
C6 C9 H9C 109.5 . . ?
H9A C9 H9B 109.5 . . ?
H9A C9 H9C 109.5 . . ?
H9B C9 H9C 109.5 . . ?
C37 C42 H42A 109.5 . . ?
C37 C42 H42B 109.5 . . ?
C37 C42 H42C 109.5 . . ?
H42A C42 H42B 109.5 . . ?
H42A C42 H42C 109.5 . . ?
H42B C42 H42C 109.5 . . ?
F4 C47 F5 107.88(19) . . ?
F4 C47 C46 108.96(18) . . ?
F4 C47 C03E 108.43(19) . . ?
F5 C47 C46 108.61(19) . . ?
F5 C47 C03E 108.26(19) . . ?
C03E C47 C46 114.52(19) . . ?
C14 C16 H16A 109.5 . . ?
C14 C16 H16B 109.5 . . ?
C14 C16 H16C 109.5 . . ?
H16A C16 H16B 109.5 . . ?
H16A C16 H16C 109.5 . . ?
H16B C16 H16C 109.5 . . ?
C31 C32 H32A 109.5 . . ?
C31 C32 H32B 109.5 . . ?
C31 C32 H32C 109.5 . . ?
H32A C32 H32B 109.5 . . ?
H32A C32 H32C 109.5 . . ?
H32B C32 H32C 109.5 . . ?
C14 C17 H17A 109.5 . . ?
C14 C17 H17B 109.5 . . ?
C14 C17 H17C 109.5 . . ?
H17A C17 H17B 109.5 . . ?
H17A C17 H17C 109.5 . . ?
H17B C17 H17C 109.5 . . ?
F14 C54 C55 120.5(3) . . ?
F14 C54 C53 120.3(2) . . ?
C53 C54 C55 119.2(2) . . ?
C30 C29 H29A 109.5 . . ?
C30 C29 H29B 109.5 . . ?
C30 C29 H29C 109.5 . . ?
H29A C29 H29B 109.5 . . ?
H29A C29 H29C 109.5 . . ?
H29B C29 H29C 109.5 . . ?
C30 C27 H27A 109.5 . . ?
C30 C27 H27B 109.5 . . ?
C30 C27 H27C 109.5 . . ?
H27A C27 H27B 109.5 . . ?
H27A C27 H27C 109.5 . . ?
H27B C27 H27C 109.5 . . ?
F13 C53 C52 119.2(3) . . ?
F13 C53 C54 119.9(2) . . ?
C54 C53 C52 120.9(2) . . ?
C38 C43 H43A 109.5 . . ?
C38 C43 H43B 109.5 . . ?
C38 C43 H43C 109.5 . . ?
H43A C43 H43B 109.5 . . ?
H43A C43 H43C 109.5 . . ?
H43B C43 H43C 109.5 . . ?
C35 C40 H40A 109.5 . . ?
C35 C40 H40B 109.5 . . ?
C35 C40 H40C 109.5 . . ?
H40A C40 H40B 109.5 . . ?
H40A C40 H40C 109.5 . . ?
H40B C40 H40C 109.5 . . ?
C39 C44 H44A 109.5 . . ?
C39 C44 H44B 109.5 . . ?
C39 C44 H44C 109.5 . . ?
H44A C44 H44B 109.5 . . ?
H44A C44 H44C 109.5 . . ?
H44B C44 H44C 109.5 . . ?

loop_
_geom_bond_atom_site_label_1
_geom_bond_atom_site_label_2
_geom_bond_distance
_geom_bond_site_symmetry_2
_geom_bond_publ_flag
Ag01 Ag01 2.9709(3) 2_657 ?
Ag01 P2 2.4285(5) 2_657 ?
Ag01 P3 2.4149(5) . ?
Fe1 P2 2.3240(5) . ?
Fe1 P3 2.3120(6) . ?
Fe1 P4 2.2135(6) . ?
Fe1 P1 2.2130(6) . ?
Fe1 C36 2.146(2) . ?
Fe1 C37 2.1265(19) . ?
Fe1 C35 2.124(2) . ?
Fe1 C39 2.100(2) . ?
Fe1 C38 2.111(2) . ?
Ni2 P2 2.2512(5) . ?
Ni2 P1 2.2357(6) . ?
Ni2 P5 2.2985(6) . ?
Ni2 C22 2.1556(19) . ?
Ni2 C18 2.1739(19) . ?
Ni2 C21 2.1863(19) . ?
Ni2 C19 2.166(2) . ?
Ni2 C20 2.1570(19) . ?
Ni1 P3 2.2156(5) . ?
Ni1 P4 2.2234(6) . ?
Ni1 P5 2.2654(6) . ?
Ni1 C3 2.0949(19) . ?
Ni1 C4 2.1701(19) . ?
Ni1 C5 2.1084(19) . ?
Ni1 C2 2.1444(19) . ?
Ni1 C1 2.1722(18) . ?
P2 P3 2.1335(7) . ?
P2 P1 2.6546(7) . ?
P3 P4 2.5436(7) . ?
P4 P1 2.3341(7) . ?
P4 P5 2.3364(7) . ?
P1 P5 2.2967(7) . ?
Al1 F1 1.6747(12) . ?
Al1 O2 1.7476(14) . ?
Al1 O1 1.7430(15) . ?
Al1 O3 1.7496(14) . ?
F26 C62 1.356(2) . ?
F25 C62 1.344(2) . ?
F40 C74 1.335(3) . ?
F17 C58 1.357(2) . ?
F41 C74 1.359(2) . ?
F11 C50 1.344(2) . ?
F20 C59 1.331(2) . ?
F9 C49 1.338(3) . ?
F16 C56 1.335(2) . ?
F24 C61 1.330(2) . ?
F35 C71 1.342(2) . ?
F33 C70 1.342(3) . ?
F21 C60 1.344(3) . ?
F46 C80 1.339(2) . ?
F18 C58 1.339(2) . ?
F23 C61 1.359(2) . ?
F42 C76 1.337(2) . ?
F31 C68 1.334(3) . ?
F2 C46 1.345(2) . ?
F32 C70 1.357(2) . ?
F39 C73 1.335(3) . ?
O2 C57 1.367(2) . ?
F27 C64 1.335(3) . ?
F19 C59 1.355(2) . ?
F3 C46 1.356(3) . ?
F34 C71 1.350(3) . ?
F10 C50 1.359(2) . ?
F22 C60 1.340(3) . ?
O1 C45 1.365(2) . ?
F4 C47 1.339(3) . ?
O3 C69 1.371(2) . ?
F8 C49 1.350(3) . ?
F38 C73 1.353(3) . ?
F36 C72 1.350(3) . ?
F45 C79 1.342(3) . ?
F37 C72 1.353(3) . ?
F43 C77 1.341(3) . ?
F7 C03E 1.343(3) . ?
F5 C47 1.349(3) . ?
F28 C65 1.336(3) . ?
F6 C03E 1.351(3) . ?
F12 C52 1.335(3) . ?
F29 C66 1.339(3) . ?
F15 C55 1.331(3) . ?
F44 C78 1.338(3) . ?
F30 C67 1.338(3) . ?
F14 C54 1.339(3) . ?
F13 C53 1.343(3) . ?
C22 H22 0.9500 . ?
C22 C18 1.418(3) . ?
C22 C21 1.414(3) . ?
C3 H3 0.9500 . ?
C3 C4 1.403(3) . ?
C3 C2 1.453(3) . ?
C18 C19 1.479(3) . ?
C18 C23 1.536(3) . ?
C21 C20 1.419(3) . ?
C21 C31 1.520(3) . ?
C4 C5 1.422(3) . ?
C4 C14 1.523(3) . ?
C5 H5 0.9500 . ?
C5 C1 1.441(3) . ?
C74 C69 1.566(3) . ?
C74 C73 1.557(3) . ?
C14 C15 1.517(3) . ?
C14 C16 1.534(3) . ?
C14 C17 1.523(3) . ?
C76 C75 1.392(3) . ?
C76 C77 1.383(3) . ?
C36 C37 1.417(3) . ?
C36 C35 1.421(3) . ?
C36 C41 1.500(3) . ?
C2 C1 1.446(3) . ?
C2 C10 1.536(3) . ?
C19 C20 1.411(3) . ?
C19 C30 1.535(3) . ?
C75 C69 1.561(3) . ?
C75 C80 1.397(3) . ?
C23 C24 1.548(3) . ?
C23 C26 1.534(3) . ?
C23 C25 1.533(3) . ?
C12 H12A 0.9800 . ?
C12 H12B 0.9800 . ?
C12 H12C 0.9800 . ?
C12 C10 1.538(3) . ?
C20 H20 0.9500 . ?
C63 C64 1.395(3) . ?
C63 C57 1.553(3) . ?
C63 C68 1.402(3) . ?
C13 H13A 0.9800 . ?
C13 H13B 0.9800 . ?
C13 H13C 0.9800 . ?
C13 C10 1.531(3) . ?
C37 C38 1.419(3) . ?
C37 C42 1.491(3) . ?
C24 H24A 0.9800 . ?
C24 H24B 0.9800 . ?
C24 H24C 0.9800 . ?
C69 C70 1.564(3) . ?
C50 C45 1.558(3) . ?
C50 C49 1.556(3) . ?
C35 C39 1.416(4) . ?
C35 C40 1.504(3) . ?
C64 C65 1.382(3) . ?
C80 C79 1.381(3) . ?
C1 C6 1.541(3) . ?
C46 C45 1.568(3) . ?
C46 C47 1.550(3) . ?
C26 H26A 0.9800 . ?
C26 H26B 0.9800 . ?
C26 H26C 0.9800 . ?
C57 C58 1.571(3) . ?
C57 C62 1.560(3) . ?
C45 C51 1.564(3) . ?
C10 C11 1.535(3) . ?
C77 C78 1.364(3) . ?
C49 C03E 1.536(3) . ?
C33 H33A 0.9800 . ?
C33 H33B 0.9800 . ?
C33 H33C 0.9800 . ?
C33 C31 1.525(3) . ?
C31 C34 1.526(3) . ?
C31 C32 1.542(3) . ?
C28 H28A 0.9800 . ?
C28 H28B 0.9800 . ?
C28 H28C 0.9800 . ?
C28 C30 1.539(3) . ?
C30 C29 1.537(4) . ?
C30 C27 1.544(3) . ?
C58 C59 1.546(3) . ?
C51 C56 1.399(3) . ?
C51 C52 1.395(3) . ?
C15 H15A 0.9800 . ?
C15 H15B 0.9800 . ?
C15 H15C 0.9800 . ?
C71 C70 1.557(3) . ?
C71 C72 1.526(4) . ?
C62 C61 1.557(3) . ?
C56 C55 1.387(3) . ?
C68 C67 1.380(3) . ?
C6 C8 1.525(3) . ?
C6 C7 1.541(3) . ?
C6 C9 1.537(3) . ?
C39 C38 1.421(4) . ?
C39 C44 1.502(3) . ?
C73 C72 1.534(4) . ?
C38 C43 1.504(3) . ?
C61 C60 1.550(3) . ?
C59 C60 1.542(3) . ?
C55 C54 1.374(4) . ?
C8 H8A 0.9800 . ?
C8 H8B 0.9800 . ?
C8 H8C 0.9800 . ?
C78 C79 1.368(3) . ?
C34 H34A 0.9800 . ?
C34 H34B 0.9800 . ?
C34 H34C 0.9800 . ?
C65 C66 1.369(4) . ?
C7 H7A 0.9800 . ?
C7 H7B 0.9800 . ?
C7 H7C 0.9800 . ?
C66 C67 1.371(4) . ?
C11 H11A 0.9800 . ?
C11 H11B 0.9800 . ?
C11 H11C 0.9800 . ?
C25 H25A 0.9800 . ?
C25 H25B 0.9800 . ?
C25 H25C 0.9800 . ?
C03E C47 1.538(3) . ?
C52 C53 1.383(4) . ?
C41 H41A 0.9800 . ?
C41 H41B 0.9800 . ?
C41 H41C 0.9800 . ?
C9 H9A 0.9800 . ?
C9 H9B 0.9800 . ?
C9 H9C 0.9800 . ?
C42 H42A 0.9800 . ?
C42 H42B 0.9800 . ?
C42 H42C 0.9800 . ?
C16 H16A 0.9800 . ?
C16 H16B 0.9800 . ?
C16 H16C 0.9800 . ?
C32 H32A 0.9800 . ?
C32 H32B 0.9800 . ?
C32 H32C 0.9800 . ?
C17 H17A 0.9800 . ?
C17 H17B 0.9800 . ?
C17 H17C 0.9800 . ?
C54 C53 1.365(4) . ?
C29 H29A 0.9800 . ?
C29 H29B 0.9800 . ?
C29 H29C 0.9800 . ?
C27 H27A 0.9800 . ?
C27 H27B 0.9800 . ?
C27 H27C 0.9800 . ?
C43 H43A 0.9800 . ?
C43 H43B 0.9800 . ?
C43 H43C 0.9800 . ?
C40 H40A 0.9800 . ?
C40 H40B 0.9800 . ?
C40 H40C 0.9800 . ?
C44 H44A 0.9800 . ?
C44 H44B 0.9800 . ?
C44 H44C 0.9800 . ?

loop_
_geom_torsion_atom_site_label_1
_geom_torsion_atom_site_label_2
_geom_torsion_atom_site_label_3
_geom_torsion_atom_site_label_4
_geom_torsion
_geom_torsion_site_symmetry_1
_geom_torsion_site_symmetry_2
_geom_torsion_site_symmetry_3
_geom_torsion_site_symmetry_4
_geom_torsion_publ_flag
Fe1 C36 C37 C38 -60.32(14) . . . . ?
Fe1 C36 C37 C42 126.9(2) . . . . ?
Fe1 C36 C35 C39 60.10(15) . . . . ?
Fe1 C36 C35 C40 -126.4(2) . . . . ?
Fe1 C37 C38 C39 -60.60(14) . . . . ?
Fe1 C37 C38 C43 127.6(2) . . . . ?
Fe1 C35 C39 C38 61.43(15) . . . . ?
Fe1 C35 C39 C44 -121.7(2) . . . . ?
Fe1 C39 C38 C37 61.35(14) . . . . ?
Fe1 C39 C38 C43 -126.9(2) . . . . ?
Ni2 C22 C18 C19 -60.84(12) . . . . ?
Ni2 C22 C18 C23 131.80(16) . . . . ?
Ni2 C22 C21 C20 60.74(13) . . . . ?
Ni2 C22 C21 C31 -134.1(2) . . . . ?
Ni2 C18 C19 C20 -62.01(13) . . . . ?
Ni2 C18 C19 C30 124.2(2) . . . . ?
Ni2 C18 C23 C24 175.55(16) . . . . ?
Ni2 C18 C23 C26 59.0(2) . . . . ?
Ni2 C18 C23 C25 -63.4(3) . . . . ?
Ni2 C21 C20 C19 60.98(14) . . . . ?
Ni2 C21 C31 C33 59.9(3) . . . . ?
Ni2 C21 C31 C34 -64.0(3) . . . . ?
Ni2 C21 C31 C32 177.57(19) . . . . ?
Ni2 C19 C20 C21 -61.42(14) . . . . ?
Ni2 C19 C30 C28 34.0(3) . . . . ?
Ni2 C19 C30 C29 -84.2(2) . . . . ?
Ni2 C19 C30 C27 157.46(17) . . . . ?
Ni1 C3 C4 C5 -58.35(13) . . . . ?
Ni1 C3 C4 C14 126.41(19) . . . . ?
Ni1 C3 C2 C1 61.62(13) . . . . ?
Ni1 C3 C2 C10 -126.48(17) . . . . ?
Ni1 C4 C5 C1 -62.96(14) . . . . ?
Ni1 C4 C14 C15 7.2(3) . . . . ?
Ni1 C4 C14 C16 -113.2(2) . . . . ?
Ni1 C4 C14 C17 128.0(2) . . . . ?
Ni1 C5 C1 C2 -59.52(13) . . . . ?
Ni1 C5 C1 C6 126.01(18) . . . . ?
Ni1 C2 C1 C5 58.58(13) . . . . ?
Ni1 C2 C1 C6 -128.4(2) . . . . ?
Ni1 C2 C10 C12 -85.4(2) . . . . ?
Ni1 C2 C10 C13 34.1(3) . . . . ?
Ni1 C2 C10 C11 158.60(16) . . . . ?
Ni1 C1 C6 C8 -70.0(3) . . . . ?
Ni1 C1 C6 C7 51.3(3) . . . . ?
Ni1 C1 C6 C9 167.34(16) . . . . ?
Al1 O2 C57 C63 -42.1(2) . . . . ?
Al1 O2 C57 C58 -161.98(14) . . . . ?
Al1 O2 C57 C62 85.5(2) . . . . ?
Al1 O1 C45 C50 88.8(2) . . . . ?
Al1 O1 C45 C46 -157.40(15) . . . . ?
Al1 O1 C45 C51 -37.4(3) . . . . ?
Al1 O3 C69 C74 90.2(2) . . . . ?
Al1 O3 C69 C75 -35.8(3) . . . . ?
Al1 O3 C69 C70 -155.90(15) . . . . ?
F1 Al1 O2 C57 52.47(19) . . . . ?
F1 Al1 O1 C45 40.9(2) . . . . ?
F1 Al1 O3 C69 36.8(2) . . . . ?
F26 C62 C61 F24 170.08(15) . . . . ?
F26 C62 C61 F23 52.6(2) . . . . ?
F26 C62 C61 C60 -65.2(2) . . . . ?
F25 C62 C61 F24 55.6(2) . . . . ?
F25 C62 C61 F23 -61.9(2) . . . . ?
F25 C62 C61 C60 -179.66(16) . . . . ?
F40 C74 C69 O3 -61.9(2) . . . . ?
F40 C74 C69 C75 61.9(2) . . . . ?
F40 C74 C69 C70 -178.25(15) . . . . ?
F40 C74 C73 F39 57.9(2) . . . . ?
F40 C74 C73 F38 -60.6(2) . . . . ?
F40 C74 C73 C72 -179.46(17) . . . . ?
F17 C58 C59 F20 -164.94(15) . . . . ?
F17 C58 C59 F19 -47.2(2) . . . . ?
F17 C58 C59 C60 72.5(2) . . . . ?
F41 C74 C69 O3 176.83(16) . . . . ?
F41 C74 C69 C75 -59.4(2) . . . . ?
F41 C74 C69 C70 60.5(2) . . . . ?
F41 C74 C73 F39 172.88(18) . . . . ?
F41 C74 C73 F38 54.4(2) . . . . ?
F41 C74 C73 C72 -64.5(2) . . . . ?
F11 C50 C45 O1 -63.4(2) . . . . ?
F11 C50 C45 C46 -178.86(16) . . . . ?
F11 C50 C45 C51 60.9(2) . . . . ?
F11 C50 C49 F9 58.8(2) . . . . ?
F11 C50 C49 F8 -59.6(2) . . . . ?
F11 C50 C49 C03E -179.03(17) . . . . ?
F20 C59 C60 F21 159.71(16) . . . . ?
F20 C59 C60 F22 41.8(2) . . . . ?
F20 C59 C60 C61 -79.8(2) . . . . ?
F9 C49 C03E F7 -47.2(2) . . . . ?
F9 C49 C03E F6 -165.12(17) . . . . ?
F9 C49 C03E C47 74.2(2) . . . . ?
F16 C56 C55 F15 -0.8(3) . . . . ?
F16 C56 C55 C54 178.7(2) . . . . ?
F24 C61 C60 F21 -161.07(16) . . . . ?
F24 C61 C60 F22 -43.6(2) . . . . ?
F24 C61 C60 C59 78.7(2) . . . . ?
F35 C71 C70 F33 -53.7(2) . . . . ?
F35 C71 C70 F32 -167.25(18) . . . . ?
F35 C71 C70 C69 70.9(2) . . . . ?
F35 C71 C72 F36 163.59(17) . . . . ?
F35 C71 C72 F37 46.4(2) . . . . ?
F35 C71 C72 C73 -75.0(2) . . . . ?
F46 C80 C79 F45 -2.3(3) . . . . ?
F46 C80 C79 C78 175.0(2) . . . . ?
F18 C58 C59 F20 -51.0(2) . . . . ?
F18 C58 C59 F19 66.7(2) . . . . ?
F18 C58 C59 C60 -173.60(16) . . . . ?
F23 C61 C60 F21 -45.9(2) . . . . ?
F23 C61 C60 F22 71.6(2) . . . . ?
F23 C61 C60 C59 -166.11(17) . . . . ?
F42 C76 C75 C69 4.3(3) . . . . ?
F42 C76 C75 C80 177.70(18) . . . . ?
F42 C76 C77 F43 0.7(3) . . . . ?
F42 C76 C77 C78 -178.6(2) . . . . ?
F31 C68 C67 F30 -0.4(3) . . . . ?
F31 C68 C67 C66 179.5(2) . . . . ?
F2 C46 C45 O1 58.5(2) . . . . ?
F2 C46 C45 C50 172.85(17) . . . . ?
F2 C46 C45 C51 -63.2(2) . . . . ?
F2 C46 C47 F4 -50.9(2) . . . . ?
F2 C46 C47 F5 66.4(2) . . . . ?
F2 C46 C47 C03E -172.46(18) . . . . ?
F39 C73 C72 F36 -164.76(17) . . . . ?
F39 C73 C72 F37 -47.8(2) . . . . ?
F39 C73 C72 C71 74.1(2) . . . . ?
O2 Al1 O1 C45 -79.4(2) . . . . ?
O2 Al1 O3 C69 157.30(18) . . . . ?
O2 C57 C58 F17 -178.08(15) . . . . ?
O2 C57 C58 F18 64.3(2) . . . . ?
O2 C57 C58 C59 -56.1(2) . . . . ?
O2 C57 C62 F26 172.39(15) . . . . ?
O2 C57 C62 F25 -66.27(19) . . . . ?
O2 C57 C62 C61 54.1(2) . . . . ?
F27 C64 C65 F28 1.3(3) . . . . ?
F27 C64 C65 C66 -178.0(2) . . . . ?
F19 C59 C60 F21 43.3(2) . . . . ?
F19 C59 C60 F22 -74.5(2) . . . . ?
F19 C59 C60 C61 163.83(17) . . . . ?
F3 C46 C45 O1 176.56(16) . . . . ?
F3 C46 C45 C50 -69.0(2) . . . . ?
F3 C46 C45 C51 54.9(2) . . . . ?
F3 C46 C47 F4 -164.81(16) . . . . ?
F3 C46 C47 F5 -47.5(2) . . . . ?
F3 C46 C47 C03E 73.6(2) . . . . ?
F34 C71 C70 F33 63.2(2) . . . . ?
F34 C71 C70 F32 -50.4(2) . . . . ?
F34 C71 C70 C69 -172.16(17) . . . . ?
F34 C71 C72 F36 46.8(2) . . . . ?
F34 C71 C72 F37 -70.4(2) . . . . ?
F34 C71 C72 C73 168.19(17) . . . . ?
F10 C50 C45 O1 175.52(17) . . . . ?
F10 C50 C45 C46 60.1(2) . . . . ?
F10 C50 C45 C51 -60.2(2) . . . . ?
F10 C50 C49 F9 173.87(16) . . . . ?
F10 C50 C49 F8 55.4(2) . . . . ?
F10 C50 C49 C03E -64.0(2) . . . . ?
O1 Al1 O2 C57 173.06(17) . . . . ?
O1 Al1 O3 C69 -83.21(19) . . . . ?
O1 C45 C51 C56 -46.1(3) . . . . ?
O1 C45 C51 C52 129.0(2) . . . . ?
O3 Al1 O2 C57 -67.99(19) . . . . ?
O3 Al1 O1 C45 160.70(18) . . . . ?
O3 C69 C70 F33 60.0(2) . . . . ?
O3 C69 C70 F32 178.51(16) . . . . ?
O3 C69 C70 C71 -61.1(2) . . . . ?
F8 C49 C03E F7 69.9(2) . . . . ?
F8 C49 C03E F6 -48.0(2) . . . . ?
F8 C49 C03E C47 -168.7(2) . . . . ?
F38 C73 C72 F36 -47.7(2) . . . . ?
F38 C73 C72 F37 69.2(2) . . . . ?
F38 C73 C72 C71 -168.88(17) . . . . ?
F43 C77 C78 F44 0.1(4) . . . . ?
F43 C77 C78 C79 -179.6(2) . . . . ?
F7 C03E C47 F4 45.4(2) . . . . ?
F7 C03E C47 F5 -71.4(2) . . . . ?
F7 C03E C47 C46 167.33(19) . . . . ?
F28 C65 C66 F29 0.0(3) . . . . ?
F28 C65 C66 C67 -179.9(2) . . . . ?
F6 C03E C47 F4 162.35(18) . . . . ?
F6 C03E C47 F5 45.6(3) . . . . ?
F6 C03E C47 C46 -75.8(2) . . . . ?
F12 C52 C53 F13 1.5(4) . . . . ?
F12 C52 C53 C54 -178.7(3) . . . . ?
F29 C66 C67 F30 0.5(4) . . . . ?
F29 C66 C67 C68 -179.4(2) . . . . ?
F15 C55 C54 F14 -1.5(4) . . . . ?
F15 C55 C54 C53 178.7(3) . . . . ?
F44 C78 C79 F45 -1.4(4) . . . . ?
F44 C78 C79 C80 -178.7(2) . . . . ?
F14 C54 C53 F13 0.6(4) . . . . ?
F14 C54 C53 C52 -179.2(3) . . . . ?
C22 C18 C19 Ni2 61.10(13) . . . . ?
C22 C18 C19 C20 -0.9(2) . . . . ?
C22 C18 C19 C30 -174.7(2) . . . . ?
C22 C18 C23 C24 85.8(2) . . . . ?
C22 C18 C23 C26 -30.7(2) . . . . ?
C22 C18 C23 C25 -153.18(19) . . . . ?
C22 C21 C20 Ni2 -60.75(13) . . . . ?
C22 C21 C20 C19 0.2(2) . . . . ?
C22 C21 C31 C33 159.4(2) . . . . ?
C22 C21 C31 C34 35.5(3) . . . . ?
C22 C21 C31 C32 -82.9(3) . . . . ?
C3 C4 C5 Ni1 58.13(13) . . . . ?
C3 C4 C5 C1 -4.8(2) . . . . ?
C3 C4 C14 C15 -85.0(3) . . . . ?
C3 C4 C14 C16 154.5(2) . . . . ?
C3 C4 C14 C17 35.7(3) . . . . ?
C3 C2 C1 Ni1 -59.44(12) . . . . ?
C3 C2 C1 C5 -0.9(2) . . . . ?
C3 C2 C1 C6 172.2(2) . . . . ?
C3 C2 C10 C12 1.5(2) . . . . ?
C3 C2 C10 C13 120.96(19) . . . . ?
C3 C2 C10 C11 -114.6(2) . . . . ?
C18 C22 C21 Ni2 -61.58(14) . . . . ?
C18 C22 C21 C20 -0.8(2) . . . . ?
C18 C22 C21 C31 164.34(19) . . . . ?
C18 C19 C20 Ni2 61.85(13) . . . . ?
C18 C19 C20 C21 0.4(2) . . . . ?
C18 C19 C30 C28 -64.5(3) . . . . ?
C18 C19 C30 C29 177.4(2) . . . . ?
C18 C19 C30 C27 59.0(3) . . . . ?
C21 C22 C18 Ni2 61.94(14) . . . . ?
C21 C22 C18 C19 1.1(2) . . . . ?
C21 C22 C18 C23 -166.26(16) . . . . ?
C4 C3 C2 Ni1 -63.76(14) . . . . ?
C4 C3 C2 C1 -2.1(2) . . . . ?
C4 C3 C2 C10 169.76(17) . . . . ?
C4 C5 C1 Ni1 63.09(14) . . . . ?
C4 C5 C1 C2 3.6(2) . . . . ?
C4 C5 C1 C6 -170.90(18) . . . . ?
C5 C4 C14 C15 100.8(2) . . . . ?
C5 C4 C14 C16 -19.7(3) . . . . ?
C5 C4 C14 C17 -138.5(2) . . . . ?
C5 C1 C6 C8 -154.7(2) . . . . ?
C5 C1 C6 C7 -33.5(3) . . . . ?
C5 C1 C6 C9 82.6(2) . . . . ?
C74 C69 C70 F33 174.50(16) . . . . ?
C74 C69 C70 F32 -67.0(2) . . . . ?
C74 C69 C70 C71 53.4(2) . . . . ?
C74 C73 C72 F36 70.7(2) . . . . ?
C74 C73 C72 F37 -172.29(17) . . . . ?
C74 C73 C72 C71 -50.4(2) . . . . ?
C14 C4 C5 Ni1 -126.7(2) . . . . ?
C14 C4 C5 C1 170.36(18) . . . . ?
C76 C75 C69 O3 124.8(2) . . . . ?
C76 C75 C69 C74 3.5(3) . . . . ?
C76 C75 C69 C70 -114.7(2) . . . . ?
C76 C75 C80 F46 -174.75(18) . . . . ?
C76 C75 C80 C79 2.1(3) . . . . ?
C76 C77 C78 F44 179.5(2) . . . . ?
C76 C77 C78 C79 -0.2(4) . . . . ?
C36 C37 C38 Fe1 61.30(14) . . . . ?
C36 C37 C38 C39 0.7(2) . . . . ?
C36 C37 C38 C43 -171.1(2) . . . . ?
C36 C35 C39 Fe1 -61.31(15) . . . . ?
C36 C35 C39 C38 0.1(2) . . . . ?
C36 C35 C39 C44 177.0(2) . . . . ?
C2 C3 C4 Ni1 62.57(13) . . . . ?
C2 C3 C4 C5 4.2(2) . . . . ?
C2 C3 C4 C14 -171.02(18) . . . . ?
C2 C1 C6 C8 32.9(4) . . . . ?
C2 C1 C6 C7 154.1(2) . . . . ?
C2 C1 C6 C9 -89.8(3) . . . . ?
C19 C18 C23 C24 -77.2(3) . . . . ?
C19 C18 C23 C26 166.2(2) . . . . ?
C19 C18 C23 C25 43.8(3) . . . . ?
C75 C76 C77 F43 179.8(2) . . . . ?
C75 C76 C77 C78 0.4(4) . . . . ?
C75 C69 C70 F33 -61.6(2) . . . . ?
C75 C69 C70 F32 56.9(2) . . . . ?
C75 C69 C70 C71 177.30(17) . . . . ?
C75 C80 C79 F45 -179.3(2) . . . . ?
C75 C80 C79 C78 -2.0(4) . . . . ?
C23 C18 C19 Ni2 -134.4(2) . . . . ?
C23 C18 C19 C20 163.5(2) . . . . ?
C23 C18 C19 C30 -10.2(4) . . . . ?
C20 C21 C31 C33 -38.1(3) . . . . ?
C20 C21 C31 C34 -162.0(2) . . . . ?
C20 C21 C31 C32 79.5(3) . . . . ?
C20 C19 C30 C28 122.5(2) . . . . ?
C20 C19 C30 C29 4.4(3) . . . . ?
C20 C19 C30 C27 -114.0(2) . . . . ?
C63 C64 C65 F28 179.42(19) . . . . ?
C63 C64 C65 C66 0.1(3) . . . . ?
C63 C57 C58 F17 60.3(2) . . . . ?
C63 C57 C58 F18 -57.3(2) . . . . ?
C63 C57 C58 C59 -177.66(16) . . . . ?
C63 C57 C62 F26 -63.0(2) . . . . ?
C63 C57 C62 F25 58.3(2) . . . . ?
C63 C57 C62 C61 178.69(16) . . . . ?
C63 C68 C67 F30 -179.8(2) . . . . ?
C63 C68 C67 C66 0.1(3) . . . . ?
C37 C36 C35 Fe1 -59.79(14) . . . . ?
C37 C36 C35 C39 0.3(2) . . . . ?
C37 C36 C35 C40 173.8(2) . . . . ?
C69 C74 C73 F39 -64.6(3) . . . . ?
C69 C74 C73 F38 176.91(17) . . . . ?
C69 C74 C73 C72 58.0(2) . . . . ?
C69 C75 C80 F46 -0.7(3) . . . . ?
C69 C75 C80 C79 176.1(2) . . . . ?
C50 C45 C51 C56 -167.86(19) . . . . ?
C50 C45 C51 C52 7.3(3) . . . . ?
C50 C49 C03E F7 -171.40(18) . . . . ?
C50 C49 C03E F6 70.7(2) . . . . ?
C50 C49 C03E C47 -49.9(3) . . . . ?
C35 C36 C37 Fe1 59.70(14) . . . . ?
C35 C36 C37 C38 -0.6(2) . . . . ?
C35 C36 C37 C42 -173.40(19) . . . . ?
C35 C39 C38 Fe1 -61.85(15) . . . . ?
C35 C39 C38 C37 -0.5(2) . . . . ?
C35 C39 C38 C43 171.2(2) . . . . ?
C64 C63 C57 O2 131.9(2) . . . . ?
C64 C63 C57 C58 -108.4(2) . . . . ?
C64 C63 C57 C62 10.4(3) . . . . ?
C64 C63 C68 F31 -179.85(18) . . . . ?
C64 C63 C68 C67 -0.5(3) . . . . ?
C64 C65 C66 F29 179.3(2) . . . . ?
C64 C65 C66 C67 -0.6(4) . . . . ?
C80 C75 C69 O3 -48.4(2) . . . . ?
C80 C75 C69 C74 -169.71(18) . . . . ?
C80 C75 C69 C70 72.1(2) . . . . ?
C1 C2 C10 C12 170.9(2) . . . . ?
C1 C2 C10 C13 -69.6(3) . . . . ?
C1 C2 C10 C11 54.9(3) . . . . ?
C46 C45 C51 C56 73.5(2) . . . . ?
C46 C45 C51 C52 -111.3(2) . . . . ?
C57 C63 C64 F27 2.2(3) . . . . ?
C57 C63 C64 C65 -175.8(2) . . . . ?
C57 C63 C68 F31 -3.3(3) . . . . ?
C57 C63 C68 C67 176.06(19) . . . . ?
C57 C58 C59 F20 72.3(2) . . . . ?
C57 C58 C59 F19 -170.00(16) . . . . ?
C57 C58 C59 C60 -50.3(2) . . . . ?
C57 C62 C61 F24 -65.8(2) . . . . ?
C57 C62 C61 F23 176.70(15) . . . . ?
C57 C62 C61 C60 59.0(2) . . . . ?
C45 C50 C49 F9 -63.3(2) . . . . ?
C45 C50 C49 F8 178.30(17) . . . . ?
C45 C50 C49 C03E 58.9(2) . . . . ?
C45 C46 C47 F4 72.9(2) . . . . ?
C45 C46 C47 F5 -169.83(18) . . . . ?
C45 C46 C47 C03E -48.7(3) . . . . ?
C45 C51 C56 F16 -1.6(3) . . . . ?
C45 C51 C56 C55 177.3(2) . . . . ?
C45 C51 C52 F12 2.3(4) . . . . ?
C45 C51 C52 C53 -177.0(2) . . . . ?
C10 C2 C1 Ni1 130.0(2) . . . . ?
C10 C2 C1 C5 -171.4(2) . . . . ?
C10 C2 C1 C6 1.7(4) . . . . ?
C77 C76 C75 C69 -174.7(2) . . . . ?
C77 C76 C75 C80 -1.3(3) . . . . ?
C77 C78 C79 F45 178.3(2) . . . . ?
C77 C78 C79 C80 1.0(4) . . . . ?
C49 C50 C45 O1 58.0(2) . . . . ?
C49 C50 C45 C46 -57.4(2) . . . . ?
C49 C50 C45 C51 -177.71(18) . . . . ?
C49 C03E C47 F4 -76.4(2) . . . . ?
C49 C03E C47 F5 166.86(19) . . . . ?
C49 C03E C47 C46 45.5(3) . . . . ?
C31 C21 C20 Ni2 133.8(2) . . . . ?
C31 C21 C20 C19 -165.19(19) . . . . ?
C30 C19 C20 Ni2 -123.47(18) . . . . ?
C30 C19 C20 C21 175.10(17) . . . . ?
C58 C57 C62 F26 57.6(2) . . . . ?
C58 C57 C62 F25 178.96(16) . . . . ?
C58 C57 C62 C61 -60.7(2) . . . . ?
C58 C59 C60 F21 -76.7(2) . . . . ?
C58 C59 C60 F22 165.47(16) . . . . ?
C58 C59 C60 C61 43.8(2) . . . . ?
C51 C56 C55 F15 -179.8(2) . . . . ?
C51 C56 C55 C54 -0.3(4) . . . . ?
C51 C52 C53 F13 -179.2(2) . . . . ?
C51 C52 C53 C54 0.7(4) . . . . ?
C70 C71 C72 F36 -74.2(2) . . . . ?
C70 C71 C72 F37 168.63(17) . . . . ?
C70 C71 C72 C73 47.2(2) . . . . ?
C62 C57 C58 F17 -65.3(2) . . . . ?
C62 C57 C58 F18 177.08(16) . . . . ?
C62 C57 C58 C59 56.7(2) . . . . ?
C62 C61 C60 F21 72.2(2) . . . . ?
C62 C61 C60 F22 -170.26(17) . . . . ?
C62 C61 C60 C59 -48.0(2) . . . . ?
C56 C51 C52 F12 177.6(2) . . . . ?
C56 C51 C52 C53 -1.6(4) . . . . ?
C56 C55 C54 F14 179.0(2) . . . . ?
C56 C55 C54 C53 -0.9(4) . . . . ?
C68 C63 C64 F27 178.42(18) . . . . ?
C68 C63 C64 C65 0.4(3) . . . . ?
C68 C63 C57 O2 -44.2(2) . . . . ?
C68 C63 C57 C58 75.5(2) . . . . ?
C68 C63 C57 C62 -165.70(17) . . . . ?
C73 C74 C69 O3 59.1(2) . . . . ?
C73 C74 C69 C75 -177.13(17) . . . . ?
C73 C74 C69 C70 -57.2(2) . . . . ?
C55 C54 C53 F13 -179.5(3) . . . . ?
C55 C54 C53 C52 0.7(4) . . . . ?
C65 C66 C67 F30 -179.7(2) . . . . ?
C65 C66 C67 C68 0.5(4) . . . . ?
C52 C51 C56 F16 -177.4(2) . . . . ?
C52 C51 C56 C55 1.5(3) . . . . ?
C72 C71 C70 F33 -175.51(16) . . . . ?
C72 C71 C70 F32 70.9(2) . . . . ?
C72 C71 C70 C69 -50.9(2) . . . . ?
C41 C36 C37 Fe1 -127.7(2) . . . . ?
C41 C36 C37 C38 172.02(19) . . . . ?
C41 C36 C37 C42 -0.8(3) . . . . ?
C41 C36 C35 Fe1 128.0(2) . . . . ?
C41 C36 C35 C39 -171.9(2) . . . . ?
C41 C36 C35 C40 1.7(4) . . . . ?
C42 C37 C38 Fe1 -126.1(2) . . . . ?
C42 C37 C38 C39 173.29(19) . . . . ?
C42 C37 C38 C43 1.5(3) . . . . ?
C47 C46 C45 O1 -62.2(2) . . . . ?
C47 C46 C45 C50 52.2(2) . . . . ?
C47 C46 C45 C51 176.13(18) . . . . ?
C40 C35 C39 Fe1 125.2(2) . . . . ?
C40 C35 C39 C38 -173.4(2) . . . . ?
C40 C35 C39 C44 3.5(4) . . . . ?
C44 C39 C38 Fe1 121.3(2) . . . . ?
C44 C39 C38 C37 -177.4(2) . . . . ?
C44 C39 C38 C43 -5.6(4) . . . . ?

loop_
_exptl_oxdiff_crystal_face_indexfrac_h
_exptl_oxdiff_crystal_face_indexfrac_k
_exptl_oxdiff_crystal_face_indexfrac_l
_exptl_oxdiff_crystal_face_x
_exptl_oxdiff_crystal_face_y
_exptl_oxdiff_crystal_face_z
-8.0044 2.9951 -1.0091 -0.1411 -0.0589 -0.9714
8.0044 -2.9951 1.0091 0.1411 0.0589 0.9714
0.9893 3.9899 12.9880 -0.9181 -0.4106 0.2408
6.9975 -0.0017 8.0008 -0.4009 -0.1654 0.9058
-7.0087 4.9915 3.9875 -0.5006 -0.1590 -0.8405
0.0118 -4.9890 -12.9871 0.9634 0.3809 -0.0915
1.9918 10.9996 -0.9891 -0.2614 0.9158 -0.3747
-1.9918 -10.9996 0.9891 0.2614 -0.9158 0.3747
9.9987 3.0033 3.0133 -0.1468 0.4519 0.9241
-9.9987 -3.0033 -3.0133 0.1468 -0.4519 -0.9241
4.9866 11.9944 8.0051 -0.8097 0.6009 0.1096
-0.9866 -11.9934 -6.0014 0.7397 -0.5502 0.3406
1.9973 8.0040 -5.9848 0.1434 0.9862 -0.3563
9.0013 1.0046 1.0131 0.0272 0.3825 0.8718
-0.0149 9.9895 10.9926 -0.9988 0.0855 -0.2097
1.9956 -1.0061 9.9902 -0.5600 -0.5537 0.5106

loop_
_smtbx_masks_void_nr
_smtbx_masks_void_average_x
_smtbx_masks_void_average_y
_smtbx_masks_void_average_z
_smtbx_masks_void_volume
_smtbx_masks_void_count_electrons
_smtbx_masks_void_content
1 0.000 0.000 0.500 494.0 105.3 '2 C6H4F2'
2 0.000 0.500 0.000 100.2 0.0 ?
3 0.429 0.761 0.404 19.0 0.0 ?
4 0.571 0.239 0.596 19.0 0.0 ?
